data_1519718
loop_
_publ_author_name
'Stahl, Timo'
'Hrob\'arik, Peter'
'K\"onigs, C. David F.'
'Ohki, Yasuhiro'
'Tatsumi, Kazuyuki'
'Kemper, Sebastian'
'Kaupp, Martin'
'Klare, Hendrik F. T.'
'Oestreich, Martin'

_publ_section_title
;
 Mechanism of the cooperative Si--H bond activation at Ru--S bonds
;
_journal_issue 7
_journal_name_full 'Chem. Sci.'
_journal_page_first 4324
_journal_paper_doi 10.1039/C5SC01035G
_journal_volume 6
_journal_year 2015
_chemical_absolute_configuration 'CHOOSE rm ad rmad syn or unk'
_chemical_formula_moiety 'C66 H64 B F24 P Ru S Si'
_chemical_formula_sum 'C66 H64 B F24 P Ru S Si'
_chemical_formula_weight 1516.19
_space_group_IT_number 14
_symmetry_cell_setting monoclinic
_symmetry_Int_Tables_number 14
_symmetry_space_group_name_Hall '-P 2yn'
_symmetry_space_group_name_H-M 'P 1 21/n 1'
_atom_sites_solution_hydrogens geom
_atom_sites_solution_primary direct
_atom_sites_solution_secondary difmap
_audit_update_record
;
2015-03-21 deposited with the CCDC.
2015-05-14 downloaded from the CCDC.
;
_cell_angle_alpha 90.0000
_cell_angle_beta 102.006(3)
_cell_angle_gamma 90.0000
_cell_formula_units_Z 4
_cell_length_a 13.560(3)
_cell_length_b 27.705(4)
_cell_length_c 18.609(4)
_cell_measurement_reflns_used 15660
_cell_measurement_temperature 173
_cell_measurement_theta_max 27.50
_cell_measurement_theta_min 3.00
_cell_volume 6838(2)
_computing_cell_refinement 'CrystalClear-SM Expert 2.0 r4'
_computing_data_collection 'CrystalClear-SM Expert 2.0 r4 (Rigaku, 2009)'
_computing_data_reduction 'CrystalClear-SM Expert 2.0 r4'
_computing_molecular_graphics 'CrystalStructure 4.0'
_computing_publication_material 'CrystalStructure 4.0 (Rigaku, 2010)'
_computing_structure_refinement 'SHELXL97 (Sheldrick, 2008)'
_computing_structure_solution 'SIR92 (Altomare, et al., 1994)'
_diffrn_ambient_temperature 173
_diffrn_detector_area_resol_mean 7.111
_diffrn_measured_fraction_theta_full 0.997
_diffrn_measured_fraction_theta_max 0.997
_diffrn_measurement_device_type 'Rigaku Saturn724'
_diffrn_measurement_method \w
_diffrn_radiation_type 'Mo K\a'
_diffrn_radiation_wavelength 0.71075
_diffrn_reflns_av_R_equivalents 0.0715
_diffrn_reflns_limit_h_max 17
_diffrn_reflns_limit_h_min -17
_diffrn_reflns_limit_k_max 28
_diffrn_reflns_limit_k_min -35
_diffrn_reflns_limit_l_max 24
_diffrn_reflns_limit_l_min -24
_diffrn_reflns_number 56447
_diffrn_reflns_theta_full 27.49
_diffrn_reflns_theta_max 27.49
_diffrn_standards_number 0
_exptl_absorpt_coefficient_mu 0.405
_exptl_absorpt_correction_T_max 0.992
_exptl_absorpt_correction_T_min 0.818
_exptl_absorpt_correction_type multi-scan
_exptl_absorpt_process_details 'REQAB (Rigaku, 1998)'
_exptl_crystal_colour yellow
_exptl_crystal_density_diffrn 1.473
_exptl_crystal_density_method 'not measured'
_exptl_crystal_description block
_exptl_crystal_F_000 3080.00
_exptl_crystal_size_max 0.070
_exptl_crystal_size_mid 0.070
_exptl_crystal_size_min 0.020
_refine_diff_density_max 1.360
_refine_diff_density_min -0.960
_refine_ls_extinction_method none
_refine_ls_goodness_of_fit_ref 1.045
_refine_ls_hydrogen_treatment mixed
_refine_ls_number_parameters 860
_refine_ls_number_reflns 15660
_refine_ls_number_restraints 0
_refine_ls_R_factor_gt 0.0835
_refine_ls_shift/su_max 0.001
_refine_ls_structure_factor_coef Fsqd
_refine_ls_weighting_details 'w = 1/[\s^2^(Fo^2^)+(0.1272P)^2^+13.2981P] where P=(Fo^2^+2Fc^2^)/3'
_refine_ls_weighting_scheme calc
_refine_ls_wR_factor_ref 0.2803
_reflns_number_gt 8486
_reflns_number_total 15660
_reflns_threshold_expression F^2^>2.0\s(F^2^)
_cod_data_source_file c5sc01035g2.cif
_cod_data_source_block david02
_cod_depositor_comments 'Adding full bibliography for 1519717--1519719.cif.'
_cod_original_cell_volume 6838(3)
_cod_database_code 1519718

loop_
_symmetry_equiv_pos_site_id
_symmetry_equiv_pos_as_xyz
1 +X,+Y,+Z
2 1/2-X,1/2+Y,1/2-Z
3 -X,-Y,-Z
4 1/2+X,1/2-Y,1/2+Z

loop_
_atom_site_label
_atom_site_type_symbol
_atom_site_fract_x
_atom_site_fract_y
_atom_site_fract_z
_atom_site_U_iso_or_equiv
_atom_site_adp_type
_atom_site_occupancy
_atom_site_symmetry_multiplicity
_atom_site_calc_flag
_atom_site_refinement_flags
Ru1 Ru 0.91894(4) 0.397116(18) 0.85174(3) 0.04383(17) Uani 1.0 4 d .
S1 S 0.80048(11) 0.34521(5) 0.89082(9) 0.0432(4) Uani 1.0 4 d .
P1 P 0.80360(13) 0.45857(6) 0.81936(10) 0.0519(5) Uani 1.0 4 d .
Si1 Si 0.80948(17) 0.34618(7) 1.01272(11) 0.0574(5) Uani 1.0 4 d .
F1 F 0.8765(5) 0.1221(4) 0.5737(5) 0.183(5) Uani 1.0 4 d .
F2 F 0.8226(5) 0.1376(4) 0.6597(4) 0.165(4) Uani 1.0 4 d .
F3 F 0.8434(6) 0.1913(3) 0.5924(7) 0.223(6) Uani 1.0 4 d .
F4 F 1.2028(5) 0.27878(16) 0.7727(3) 0.0876(15) Uani 1.0 4 d .
F5 F 1.1364(4) 0.29066(16) 0.6612(3) 0.0915(16) Uani 1.0 4 d .
F6 F 1.2767(4) 0.25380(16) 0.6908(4) 0.0922(16) Uani 1.0 4 d .
F7 F 1.5332(7) 0.1662(2) 0.7605(5) 0.148(4) Uani 1.0 4 d .
F8 F 1.6301(4) 0.1083(4) 0.7965(4) 0.168(4) Uani 1.0 4 d .
F9 F 1.5095(4) 0.10083(18) 0.7077(3) 0.0863(15) Uani 1.0 4 d .
F10 F 1.5813(6) 0.0560(4) 1.0367(4) 0.159(4) Uani 1.0 4 d .
F11 F 1.4377(6) 0.0418(3) 1.0528(4) 0.127(3) Uani 1.0 4 d .
F12 F 1.4904(6) 0.1129(3) 1.0624(3) 0.126(3) Uani 1.0 4 d .
F13 F 1.1028(5) 0.01800(19) 0.5415(3) 0.0962(17) Uani 1.0 4 d .
F14 F 1.2383(5) -0.0182(3) 0.5628(3) 0.113(2) Uani 1.0 4 d .
F15 F 1.1021(7) -0.0573(2) 0.5477(3) 0.145(4) Uani 1.0 4 d .
F16 F 1.0798(7) -0.1041(2) 0.8469(5) 0.149(4) Uani 1.0 4 d .
F17 F 1.2278(7) -0.1018(3) 0.8760(5) 0.185(5) Uani 1.0 4 d .
F18 F 1.1589(8) -0.13947(19) 0.7813(4) 0.164(4) Uani 1.0 4 d .
F19 F 0.8975(4) -0.00042(16) 0.9278(3) 0.0772(13) Uani 1.0 4 d .
F20 F 0.8063(4) 0.0602(2) 0.8970(4) 0.1042(19) Uani 1.0 4 d .
F21 F 0.8663(6) 0.0457(3) 1.0098(4) 0.128(3) Uani 1.0 4 d .
F22 F 1.0582(7) 0.2173(3) 1.0187(5) 0.176(5) Uani 1.0 4 d .
F23 F 1.1213(8) 0.1732(3) 1.0988(3) 0.170(4) Uani 1.0 4 d .
F24 F 1.1991(7) 0.2003(4) 1.0306(7) 0.234(7) Uani 1.0 4 d .
C1 C 0.8453(5) 0.2858(3) 0.8722(4) 0.0444(14) Uani 1.0 4 d .
C2 C 0.9374(5) 0.2838(3) 0.8505(3) 0.0432(13) Uani 1.0 4 d .
C3 C 0.9775(5) 0.2393(3) 0.8372(4) 0.0522(16) Uani 1.0 4 d .
C4 C 0.9223(5) 0.1971(3) 0.8396(4) 0.0532(16) Uani 1.0 4 d .
C5 C 0.8280(6) 0.2000(3) 0.8560(4) 0.0519(15) Uani 1.0 4 d .
C6 C 0.7866(5) 0.2440(2) 0.8726(4) 0.0441(13) Uani 1.0 4 d .
C7 C 0.6835(5) 0.2426(2) 0.8896(4) 0.0438(13) Uani 1.0 4 d .
C8 C 0.6677(6) 0.2158(3) 0.9513(4) 0.0526(16) Uani 1.0 4 d .
C9 C 0.5707(6) 0.2139(3) 0.9652(5) 0.0633(19) Uani 1.0 4 d .
C10 C 0.4890(6) 0.2354(3) 0.9197(5) 0.066(2) Uani 1.0 4 d .
C11 C 0.5055(5) 0.2601(3) 0.8577(4) 0.0592(17) Uani 1.0 4 d .
C12 C 0.6011(5) 0.2636(3) 0.8418(4) 0.0497(15) Uani 1.0 4 d .
C13 C 0.7510(6) 0.1895(3) 1.0027(5) 0.069(2) Uani 1.0 4 d .
C14 C 0.3844(7) 0.2319(4) 0.9353(6) 0.092(3) Uani 1.0 4 d .
C15 C 0.6120(6) 0.2869(3) 0.7716(4) 0.0637(19) Uani 1.0 4 d .
C16 C 0.9863(5) 0.3287(3) 0.8327(4) 0.0480(14) Uani 1.0 4 d .
C17 C 0.9491(5) 0.3478(3) 0.7598(4) 0.0521(16) Uani 1.0 4 d .
C18 C 0.9768(6) 0.3950(3) 0.7461(4) 0.0591(18) Uani 1.0 4 d .
C19 C 1.0425(5) 0.4240(3) 0.7986(5) 0.0608(18) Uani 1.0 4 d .
C20 C 1.0839(5) 0.4018(3) 0.8664(5) 0.0570(17) Uani 1.0 4 d .
C21 C 1.0611(5) 0.3542(3) 0.8845(4) 0.0514(16) Uani 1.0 4 d .
C22 C 0.8835(6) 0.3183(3) 0.7011(4) 0.0653(19) Uani 1.0 4 d .
C23 C 1.0725(6) 0.4741(3) 0.7801(6) 0.077(3) Uani 1.0 4 d .
C24 C 1.1108(6) 0.3320(3) 0.9556(5) 0.066(2) Uani 1.0 4 d .
C25 C 0.9051(8) 0.3017(4) 1.0577(5) 0.092(3) Uani 1.0 4 d .
C26 C 0.8450(7) 0.4079(3) 1.0466(5) 0.070(2) Uani 1.0 4 d .
C27 C 0.6817(7) 0.3335(3) 1.0273(5) 0.075(3) Uani 1.0 4 d .
C28 C 0.5980(7) 0.3631(4) 0.9835(6) 0.095(3) Uani 1.0 4 d .
C29 C 0.6904(5) 0.4551(3) 0.8569(6) 0.081(3) Uani 1.0 4 d .
C30 C 0.6135(6) 0.4944(3) 0.8337(8) 0.117(5) Uani 1.0 4 d .
C31 C 0.7582(9) 0.4656(4) 0.7211(6) 0.101(4) Uani 1.0 4 d .
C32 C 0.6967(12) 0.4220(4) 0.6862(7) 0.167(8) Uani 1.0 4 d .
C33 C 0.8506(6) 0.5195(3) 0.8443(5) 0.0618(18) Uani 1.0 4 d .
C34 C 0.8734(7) 0.5301(3) 0.9257(5) 0.082(3) Uani 1.0 4 d .
C35 C 1.1330(5) 0.12853(19) 0.7539(3) 0.0404(13) Uani 1.0 4 d .
C36 C 1.0360(5) 0.1244(2) 0.7095(4) 0.0432(13) Uani 1.0 4 d .
C37 C 0.9886(5) 0.1611(2) 0.6647(4) 0.0439(13) Uani 1.0 4 d .
C38 C 1.0379(5) 0.2052(3) 0.6615(4) 0.0479(14) Uani 1.0 4 d .
C39 C 1.1336(5) 0.2105(2) 0.7056(4) 0.0441(14) Uani 1.0 4 d .
C40 C 1.1792(5) 0.1740(2) 0.7512(4) 0.0413(13) Uani 1.0 4 d .
C41 C 0.8847(6) 0.1543(3) 0.6214(5) 0.0591(17) Uani 1.0 4 d .
C42 C 1.1856(5) 0.2581(3) 0.7065(4) 0.0531(16) Uani 1.0 4 d .
C43 C 1.2997(5) 0.0899(2) 0.8433(4) 0.0450(14) Uani 1.0 4 d .
C44 C 1.3665(5) 0.1020(2) 0.7985(4) 0.0472(14) Uani 1.0 4 d .
C45 C 1.4702(5) 0.1040(3) 0.8245(5) 0.0580(18) Uani 1.0 4 d .
C46 C 1.5106(6) 0.0947(3) 0.8975(5) 0.0626(19) Uani 1.0 4 d .
C47 C 1.4472(6) 0.0817(3) 0.9430(4) 0.0614(19) Uani 1.0 4 d .
C48 C 1.3431(5) 0.0796(3) 0.9169(4) 0.0536(16) Uani 1.0 4 d .
C49 C 1.5350(6) 0.1195(4) 0.7733(5) 0.075(3) Uani 1.0 4 d .
C50 C 1.4883(7) 0.0727(4) 1.0233(5) 0.078(3) Uani 1.0 4 d .
C51 C 1.1631(4) 0.0328(2) 0.7692(4) 0.0416(13) Uani 1.0 4 d .
C52 C 1.1574(5) 0.0279(3) 0.6942(4) 0.0441(13) Uani 1.0 4 d .
C53 C 1.1532(5) -0.0167(2) 0.6599(4) 0.0435(13) Uani 1.0 4 d .
C54 C 1.1537(5) -0.0588(3) 0.6998(4) 0.0491(15) Uani 1.0 4 d .
C55 C 1.1591(5) -0.0560(3) 0.7738(4) 0.0493(15) Uani 1.0 4 d .
C56 C 1.1647(5) -0.0109(2) 0.8090(4) 0.0463(14) Uani 1.0 4 d .
C57 C 1.1473(6) -0.0194(3) 0.5793(4) 0.0584(17) Uani 1.0 4 d .
C58 C 1.1587(8) -0.1008(3) 0.8176(5) 0.070(3) Uani 1.0 4 d .
C59 C 1.1156(5) 0.0921(2) 0.8768(4) 0.0426(13) Uani 1.0 4 d .
C60 C 1.0317(5) 0.0653(3) 0.8851(4) 0.0459(14) Uani 1.0 4 d .
C61 C 0.9775(5) 0.0753(3) 0.9392(4) 0.0490(15) Uani 1.0 4 d .
C62 C 1.0069(5) 0.1124(3) 0.9874(4) 0.0480(15) Uani 1.0 4 d .
C63 C 1.0872(5) 0.1405(3) 0.9807(4) 0.0480(14) Uani 1.0 4 d .
C64 C 1.1413(5) 0.1305(2) 0.9268(4) 0.0441(13) Uani 1.0 4 d .
C65 C 0.8880(6) 0.0461(3) 0.9438(5) 0.0651(19) Uani 1.0 4 d .
C66 C 1.1168(6) 0.1818(3) 1.0306(4) 0.0569(17) Uani 1.0 4 d .
B1 B 1.1795(6) 0.0852(3) 0.8117(4) 0.0442(15) Uani 1.0 4 d .
H1 H 0.923(6) 0.425(3) 0.928(4) 0.07(3) Uiso 1.0 4 d .
H3 H 1.0428 0.2377 0.8264 0.0627 Uiso 1.0 4 calc R
H4 H 0.9494 0.1667 0.8301 0.0638 Uiso 1.0 4 calc R
H5 H 0.7897 0.1713 0.8560 0.0622 Uiso 1.0 4 calc R
H9 H 0.5604 0.1973 1.0077 0.0760 Uiso 1.0 4 calc R
H11 H 0.4500 0.2749 0.8257 0.0710 Uiso 1.0 4 calc R
H13A H 0.7347 0.1550 1.0029 0.0828 Uiso 1.0 4 calc R
H13B H 0.7578 0.2026 1.0524 0.0828 Uiso 1.0 4 calc R
H13C H 0.8145 0.1938 0.9862 0.0828 Uiso 1.0 4 calc R
H14A H 0.3396 0.2158 0.8941 0.1109 Uiso 1.0 4 calc R
H14B H 0.3588 0.2643 0.9416 0.1109 Uiso 1.0 4 calc R
H14C H 0.3868 0.2132 0.9803 0.1109 Uiso 1.0 4 calc R
H15A H 0.5881 0.3203 0.7706 0.0765 Uiso 1.0 4 calc R
H15B H 0.5720 0.2691 0.7301 0.0765 Uiso 1.0 4 calc R
H15C H 0.6831 0.2866 0.7681 0.0765 Uiso 1.0 4 calc R
H18 H 0.9503 0.4085 0.6991 0.0709 Uiso 1.0 4 calc R
H20 H 1.1296 0.4199 0.9019 0.0684 Uiso 1.0 4 calc R
H22A H 0.9164 0.3148 0.6592 0.0784 Uiso 1.0 4 calc R
H22B H 0.8183 0.3344 0.6851 0.0784 Uiso 1.0 4 calc R
H22C H 0.8729 0.2863 0.7207 0.0784 Uiso 1.0 4 calc R
H23A H 1.0202 0.4876 0.7409 0.0923 Uiso 1.0 4 calc R
H23B H 1.1365 0.4727 0.7636 0.0923 Uiso 1.0 4 calc R
H23C H 1.0803 0.4946 0.8238 0.0923 Uiso 1.0 4 calc R
H24A H 1.0610 0.3135 0.9756 0.0796 Uiso 1.0 4 calc R
H24B H 1.1394 0.3574 0.9904 0.0796 Uiso 1.0 4 calc R
H24C H 1.1648 0.3104 0.9476 0.0796 Uiso 1.0 4 calc R
H25A H 0.8862 0.2694 1.0381 0.1102 Uiso 1.0 4 calc R
H25B H 0.9083 0.3019 1.1108 0.1102 Uiso 1.0 4 calc R
H25C H 0.9712 0.3104 1.0481 0.1102 Uiso 1.0 4 calc R
H26A H 0.9159 0.4138 1.0455 0.0844 Uiso 1.0 4 calc R
H26B H 0.8353 0.4111 1.0971 0.0844 Uiso 1.0 4 calc R
H26C H 0.8026 0.4315 1.0152 0.0844 Uiso 1.0 4 calc R
H27A H 0.6666 0.2990 1.0158 0.0901 Uiso 1.0 4 calc R
H27B H 0.6819 0.3382 1.0800 0.0901 Uiso 1.0 4 calc R
H28A H 0.5946 0.3578 0.9310 0.1138 Uiso 1.0 4 calc R
H28B H 0.6107 0.3974 0.9950 0.1138 Uiso 1.0 4 calc R
H28C H 0.5339 0.3536 0.9959 0.1138 Uiso 1.0 4 calc R
H29A H 0.6575 0.4236 0.8426 0.0971 Uiso 1.0 4 calc R
H29B H 0.7107 0.4555 0.9112 0.0971 Uiso 1.0 4 calc R
H30A H 0.5895 0.4933 0.7803 0.1410 Uiso 1.0 4 calc R
H30B H 0.6445 0.5258 0.8479 0.1410 Uiso 1.0 4 calc R
H30C H 0.5566 0.4895 0.8579 0.1410 Uiso 1.0 4 calc R
H31A H 0.7158 0.4950 0.7119 0.1217 Uiso 1.0 4 calc R
H31B H 0.8166 0.4702 0.6975 0.1217 Uiso 1.0 4 calc R
H32A H 0.6381 0.4176 0.7087 0.2000 Uiso 1.0 4 calc R
H32B H 0.7389 0.3929 0.6942 0.2000 Uiso 1.0 4 calc R
H32C H 0.6739 0.4275 0.6333 0.2000 Uiso 1.0 4 calc R
H33A H 0.9128 0.5245 0.8253 0.0741 Uiso 1.0 4 calc R
H33B H 0.7999 0.5430 0.8194 0.0741 Uiso 1.0 4 calc R
H34A H 0.9240 0.5072 0.9511 0.0986 Uiso 1.0 4 calc R
H34B H 0.8115 0.5269 0.9448 0.0986 Uiso 1.0 4 calc R
H34C H 0.8994 0.5631 0.9341 0.0986 Uiso 1.0 4 calc R
H36 H 1.0010 0.0948 0.7103 0.0518 Uiso 1.0 4 calc R
H38 H 1.0072 0.2305 0.6304 0.0575 Uiso 1.0 4 calc R
H40 H 1.2435 0.1797 0.7818 0.0496 Uiso 1.0 4 calc R
H44 H 1.3402 0.1092 0.7482 0.0566 Uiso 1.0 4 calc R
H46 H 1.5812 0.0973 0.9161 0.0752 Uiso 1.0 4 calc R
H48 H 1.3007 0.0710 0.9496 0.0643 Uiso 1.0 4 calc R
H52 H 1.1562 0.0562 0.6652 0.0529 Uiso 1.0 4 calc R
H54 H 1.1504 -0.0893 0.6761 0.0589 Uiso 1.0 4 calc R
H56 H 1.1696 -0.0097 0.8606 0.0555 Uiso 1.0 4 calc R
H60 H 1.0106 0.0392 0.8525 0.0550 Uiso 1.0 4 calc R
H62 H 0.9715 0.1186 1.0255 0.0576 Uiso 1.0 4 calc R
H64 H 1.1976 0.1502 0.9235 0.0530 Uiso 1.0 4 calc R

loop_
_atom_site_aniso_label
_atom_site_aniso_U_11
_atom_site_aniso_U_22
_atom_site_aniso_U_33
_atom_site_aniso_U_12
_atom_site_aniso_U_13
_atom_site_aniso_U_23
Ru1 0.0401(3) 0.0446(3) 0.0471(3) -0.0008(2) 0.0098(2) 0.0041(2)
S1 0.0430(8) 0.0383(8) 0.0511(9) 0.0025(6) 0.0159(7) 0.0038(6)
P1 0.0512(10) 0.0423(9) 0.0599(11) 0.0008(7) 0.0061(8) 0.0078(8)
Si1 0.0774(14) 0.0460(11) 0.0551(11) 0.0019(9) 0.0281(10) -0.0001(8)
F1 0.071(4) 0.260(10) 0.193(8) 0.005(5) -0.029(5) -0.150(8)
F2 0.055(4) 0.305(11) 0.125(6) -0.036(5) -0.002(4) 0.043(7)
F3 0.114(6) 0.116(6) 0.356(14) -0.036(5) -0.140(7) 0.104(7)
F4 0.132(5) 0.060(3) 0.078(3) -0.040(3) 0.039(3) -0.018(3)
F5 0.102(4) 0.053(3) 0.111(4) -0.011(3) 0.005(3) 0.029(3)
F6 0.081(4) 0.060(3) 0.152(5) -0.014(3) 0.065(4) -0.003(3)
F7 0.217(8) 0.072(4) 0.203(8) -0.045(5) 0.153(7) -0.046(4)
F8 0.038(3) 0.359(13) 0.106(5) 0.004(5) 0.014(3) 0.015(6)
F9 0.078(4) 0.104(4) 0.084(4) -0.016(3) 0.032(3) -0.032(3)
F10 0.109(5) 0.250(9) 0.092(5) 0.069(6) -0.042(4) -0.007(5)
F11 0.147(6) 0.125(5) 0.086(4) -0.033(5) -0.027(4) 0.041(4)
F12 0.211(8) 0.099(5) 0.060(4) -0.010(5) 0.010(4) -0.012(3)
F13 0.137(5) 0.094(4) 0.052(3) 0.033(4) 0.007(3) 0.004(3)
F14 0.087(4) 0.192(7) 0.068(4) 0.042(4) 0.038(3) 0.021(4)
F15 0.296(10) 0.082(4) 0.057(3) -0.072(5) 0.039(5) -0.022(3)
F16 0.217(9) 0.085(5) 0.185(8) -0.001(5) 0.133(7) 0.038(4)
F17 0.195(9) 0.110(6) 0.199(8) -0.040(5) -0.074(7) 0.104(6)
F18 0.361(12) 0.045(3) 0.111(5) 0.033(5) 0.107(7) 0.018(3)
F19 0.076(3) 0.068(3) 0.088(4) -0.018(3) 0.018(3) -0.006(3)
F20 0.054(3) 0.095(4) 0.161(6) -0.002(3) 0.015(4) 0.009(4)
F21 0.162(6) 0.151(6) 0.096(4) -0.088(5) 0.087(4) -0.051(4)
F22 0.242(9) 0.070(4) 0.159(7) 0.055(5) -0.086(7) -0.059(4)
F23 0.351(13) 0.088(5) 0.059(4) -0.051(6) 0.017(6) -0.023(3)
F24 0.172(8) 0.266(11) 0.312(13) -0.147(8) 0.165(9) -0.241(11)
C1 0.040(3) 0.051(4) 0.042(4) 0.010(3) 0.008(3) 0.005(3)
C2 0.049(4) 0.045(4) 0.038(3) 0.001(3) 0.014(3) -0.002(3)
C3 0.055(4) 0.057(4) 0.045(4) 0.018(3) 0.012(3) -0.001(3)
C4 0.058(4) 0.047(4) 0.052(4) 0.014(3) 0.006(4) -0.002(3)
C5 0.066(5) 0.045(4) 0.046(4) 0.002(3) 0.014(3) -0.004(3)
C6 0.044(4) 0.044(4) 0.044(4) 0.007(3) 0.009(3) 0.006(3)
C7 0.047(4) 0.037(3) 0.048(4) -0.001(3) 0.012(3) -0.005(3)
C8 0.059(4) 0.044(4) 0.056(4) -0.004(3) 0.015(4) 0.001(3)
C9 0.066(5) 0.058(5) 0.071(5) -0.018(4) 0.027(4) -0.012(4)
C10 0.063(5) 0.061(5) 0.079(6) -0.019(4) 0.021(4) -0.013(4)
C11 0.046(4) 0.064(5) 0.066(5) 0.005(3) 0.009(4) 0.000(4)
C12 0.045(4) 0.046(4) 0.056(4) 0.001(3) 0.005(3) -0.002(3)
C13 0.079(6) 0.058(5) 0.070(5) 0.005(4) 0.015(4) 0.021(4)
C14 0.073(6) 0.104(8) 0.110(8) -0.024(5) 0.040(6) -0.021(6)
C15 0.053(4) 0.067(5) 0.068(5) -0.004(4) 0.004(4) 0.013(4)
C16 0.045(4) 0.055(4) 0.048(4) 0.005(3) 0.019(3) 0.004(3)
C17 0.059(4) 0.054(4) 0.047(4) 0.001(3) 0.020(3) 0.001(3)
C18 0.062(5) 0.071(5) 0.050(4) 0.001(4) 0.025(4) 0.010(4)
C19 0.045(4) 0.068(5) 0.075(5) -0.008(4) 0.026(4) 0.012(4)
C20 0.033(3) 0.063(5) 0.074(5) -0.007(3) 0.009(3) -0.000(4)
C21 0.036(3) 0.058(4) 0.059(4) 0.013(3) 0.007(3) 0.003(3)
C22 0.084(6) 0.068(5) 0.044(4) 0.010(4) 0.011(4) -0.003(4)
C23 0.051(4) 0.075(6) 0.109(7) -0.011(4) 0.026(5) 0.025(5)
C24 0.058(5) 0.058(5) 0.076(5) 0.004(4) -0.004(4) 0.003(4)
C25 0.129(9) 0.087(7) 0.064(6) 0.030(6) 0.031(6) 0.022(5)
C26 0.090(6) 0.069(5) 0.055(5) -0.009(4) 0.022(4) -0.002(4)
C27 0.102(7) 0.055(5) 0.084(6) -0.007(5) 0.058(5) -0.009(4)
C28 0.079(6) 0.084(7) 0.135(9) -0.011(5) 0.052(6) -0.023(6)
C29 0.038(4) 0.057(5) 0.149(9) 0.002(3) 0.023(5) 0.027(5)
C30 0.045(5) 0.063(6) 0.246(15) 0.006(4) 0.034(7) 0.026(7)
C31 0.131(9) 0.063(6) 0.088(7) 0.033(6) -0.028(7) 0.003(5)
C32 0.224(15) 0.070(7) 0.140(11) 0.041(8) -0.113(11) -0.027(7)
C33 0.066(5) 0.044(4) 0.082(5) -0.002(4) 0.029(4) 0.006(4)
C34 0.093(7) 0.058(5) 0.087(7) 0.002(5) 0.000(5) -0.016(5)
C35 0.046(3) 0.033(3) 0.044(3) 0.001(3) 0.012(3) -0.005(3)
C36 0.049(4) 0.036(3) 0.047(4) -0.003(3) 0.016(3) 0.000(3)
C37 0.048(4) 0.045(4) 0.040(3) 0.003(3) 0.012(3) -0.006(3)
C38 0.057(4) 0.047(4) 0.041(4) 0.010(3) 0.013(3) 0.003(3)
C39 0.051(4) 0.041(4) 0.045(4) -0.002(3) 0.022(3) 0.000(3)
C40 0.045(3) 0.036(3) 0.043(3) -0.001(3) 0.008(3) -0.005(3)
C41 0.048(4) 0.063(5) 0.063(5) -0.000(4) 0.004(4) -0.000(4)
C42 0.060(4) 0.038(4) 0.067(5) -0.004(3) 0.026(4) 0.006(3)
C43 0.047(4) 0.038(3) 0.049(4) 0.005(3) 0.009(3) -0.005(3)
C44 0.050(4) 0.046(4) 0.044(4) -0.002(3) 0.007(3) -0.006(3)
C45 0.041(4) 0.065(5) 0.069(5) 0.000(3) 0.012(4) -0.025(4)
C46 0.047(4) 0.064(5) 0.070(5) 0.006(4) -0.005(4) -0.020(4)
C47 0.062(5) 0.053(4) 0.060(5) 0.011(4) -0.009(4) -0.010(4)
C48 0.055(4) 0.044(4) 0.059(4) 0.000(3) 0.007(4) 0.001(3)
C49 0.050(4) 0.084(6) 0.091(6) -0.009(4) 0.018(4) -0.033(5)
C50 0.071(6) 0.083(7) 0.069(6) 0.009(5) -0.007(5) -0.000(5)
C51 0.036(3) 0.040(3) 0.050(4) 0.002(3) 0.011(3) -0.002(3)
C52 0.040(3) 0.043(4) 0.052(4) 0.001(3) 0.016(3) 0.003(3)
C53 0.040(3) 0.039(4) 0.052(4) -0.002(3) 0.011(3) 0.000(3)
C54 0.045(4) 0.046(4) 0.059(4) 0.000(3) 0.015(3) -0.002(3)
C55 0.055(4) 0.042(4) 0.053(4) 0.005(3) 0.015(3) 0.002(3)
C56 0.050(4) 0.044(4) 0.047(4) 0.009(3) 0.015(3) -0.000(3)
C57 0.067(5) 0.054(5) 0.055(4) 0.003(4) 0.015(4) -0.008(4)
C58 0.108(7) 0.036(4) 0.072(6) 0.008(4) 0.029(5) 0.008(4)
C59 0.047(4) 0.038(3) 0.041(3) 0.005(3) 0.007(3) 0.001(3)
C60 0.053(4) 0.043(4) 0.040(4) 0.003(3) 0.008(3) -0.004(3)
C61 0.050(4) 0.051(4) 0.047(4) 0.003(3) 0.011(3) 0.005(3)
C62 0.058(4) 0.046(4) 0.037(3) 0.009(3) 0.005(3) -0.001(3)
C63 0.054(4) 0.043(4) 0.045(4) 0.006(3) 0.008(3) 0.001(3)
C64 0.048(4) 0.037(4) 0.046(4) 0.002(3) 0.009(3) -0.003(3)
C65 0.069(5) 0.061(5) 0.070(5) -0.003(4) 0.025(4) -0.011(4)
C66 0.068(5) 0.049(4) 0.054(4) 0.004(4) 0.015(4) -0.005(3)
B1 0.046(4) 0.041(4) 0.047(4) -0.002(3) 0.012(3) -0.002(3)

loop_
_atom_type_symbol
_atom_type_description
_atom_type_scat_dispersion_real
_atom_type_scat_dispersion_imag
_atom_type_scat_source
C C 0.0033 0.0016
;
International Tables for Crystallography
(1992, Vol. C, Tables 4.2.6.8 and 6.1.1.4)
;
H H 0.0000 0.0000
;
International Tables for Crystallography
(1992, Vol. C, Table 6.1.1.4)
;
Si Si 0.0817 0.0704
;
International Tables for Crystallography
(1992, Vol. C, Tables 4.2.6.8 and 6.1.1.4)
;
P P 0.1023 0.0942
;
International Tables for Crystallography
(1992, Vol. C, Tables 4.2.6.8 and 6.1.1.4)
;
Ru Ru -1.2594 0.8363
;
International Tables for Crystallography
(1992, Vol. C, Tables 4.2.6.8 and 6.1.1.4)
;
S S 0.1246 0.1234
;
International Tables for Crystallography
(1992, Vol. C, Tables 4.2.6.8 and 6.1.1.4)
;
B B 0.0013 0.0007
;
International Tables for Crystallography
(1992, Vol. C, Tables 4.2.6.8 and 6.1.1.4)
;
F F 0.0171 0.0103
;
International Tables for Crystallography
(1992, Vol. C, Tables 4.2.6.8 and 6.1.1.4)
;

loop_
_geom_angle_atom_site_label_1
_geom_angle_atom_site_label_2
_geom_angle_atom_site_label_3
_geom_angle
_geom_angle_publ_flag
S1 Ru1 P1 93.54(7) yes
S1 Ru1 C16 81.71(19) yes
S1 Ru1 C17 96.00(19) yes
S1 Ru1 C18 128.85(19) yes
S1 Ru1 C19 161.6(2) yes
S1 Ru1 C20 137.0(2) yes
S1 Ru1 C21 101.19(18) yes
P1 Ru1 C16 152.89(16) yes
P1 Ru1 C17 117.50(17) yes
P1 Ru1 C18 97.55(19) yes
P1 Ru1 C19 99.67(19) yes
P1 Ru1 C20 127.30(19) yes
P1 Ru1 C21 164.16(18) yes
C16 Ru1 C17 37.7(3) yes
C16 Ru1 C18 66.4(3) yes
C16 Ru1 C19 80.7(3) yes
C16 Ru1 C20 67.6(3) yes
C16 Ru1 C21 37.9(3) yes
C17 Ru1 C18 35.7(3) yes
C17 Ru1 C19 66.6(3) yes
C17 Ru1 C20 78.1(3) yes
C17 Ru1 C21 67.0(3) yes
C18 Ru1 C19 36.9(3) yes
C18 Ru1 C20 65.3(3) yes
C18 Ru1 C21 77.7(3) yes
C19 Ru1 C20 37.0(3) yes
C19 Ru1 C21 67.4(3) yes
C20 Ru1 C21 37.0(3) yes
Ru1 S1 Si1 113.77(8) yes
Ru1 S1 C1 102.5(3) yes
Si1 S1 C1 104.7(2) yes
Ru1 P1 C29 116.2(3) yes
Ru1 P1 C31 114.4(4) yes
Ru1 P1 C33 115.7(3) yes
C29 P1 C31 104.9(5) yes
C29 P1 C33 103.3(4) yes
C31 P1 C33 100.6(4) yes
S1 Si1 C25 109.5(4) yes
S1 Si1 C26 108.1(3) yes
S1 Si1 C27 106.9(3) yes
C25 Si1 C26 110.6(4) yes
C25 Si1 C27 113.4(5) yes
C26 Si1 C27 108.2(4) yes
S1 C1 C2 116.6(5) yes
S1 C1 C6 122.2(5) yes
C2 C1 C6 120.9(6) yes
C1 C2 C3 119.6(6) yes
C1 C2 C16 120.2(6) yes
C3 C2 C16 119.7(6) yes
C2 C3 C4 120.4(7) yes
C3 C4 C5 119.1(7) yes
C4 C5 C6 122.2(6) yes
C1 C6 C5 117.4(6) yes
C1 C6 C7 125.2(6) yes
C5 C6 C7 117.4(6) yes
C6 C7 C8 119.2(6) yes
C6 C7 C12 120.9(6) yes
C8 C7 C12 119.6(6) yes
C7 C8 C9 118.5(6) yes
C7 C8 C13 123.1(7) yes
C9 C8 C13 118.4(7) yes
C8 C9 C10 122.5(8) yes
C9 C10 C11 118.1(8) yes
C9 C10 C14 121.3(8) yes
C11 C10 C14 120.5(7) yes
C10 C11 C12 121.7(7) yes
C7 C12 C11 119.5(7) yes
C7 C12 C15 121.6(6) yes
C11 C12 C15 118.9(6) yes
Ru1 C16 C2 118.4(5) yes
Ru1 C16 C17 76.0(4) yes
Ru1 C16 C21 73.9(4) yes
C2 C16 C17 115.6(5) yes
C2 C16 C21 123.5(6) yes
C17 C16 C21 120.8(6) yes
Ru1 C17 C16 66.3(4) yes
Ru1 C17 C18 71.0(5) yes
Ru1 C17 C22 134.2(6) yes
C16 C17 C18 117.2(6) yes
C16 C17 C22 121.5(6) yes
C18 C17 C22 121.3(6) yes
Ru1 C18 C17 73.3(5) yes
Ru1 C18 C19 70.7(5) yes
C17 C18 C19 123.8(7) yes
Ru1 C19 C18 72.4(5) yes
Ru1 C19 C20 69.8(5) yes
Ru1 C19 C23 132.0(6) yes
C18 C19 C20 116.2(7) yes
C18 C19 C23 121.6(7) yes
C20 C19 C23 122.0(7) yes
Ru1 C20 C19 73.1(4) yes
Ru1 C20 C21 73.0(4) yes
C19 C20 C21 123.7(6) yes
Ru1 C21 C16 68.2(4) yes
Ru1 C21 C20 70.0(4) yes
Ru1 C21 C24 131.8(6) yes
C16 C21 C20 117.4(6) yes
C16 C21 C24 121.3(6) yes
C20 C21 C24 121.2(6) yes
Si1 C27 C28 116.4(7) yes
P1 C29 C30 116.1(8) yes
P1 C31 C32 112.5(8) yes
P1 C33 C34 114.9(6) yes
C36 C35 C40 114.9(5) yes
C36 C35 B1 120.6(5) yes
C40 C35 B1 124.0(5) yes
C35 C36 C37 123.7(6) yes
C36 C37 C38 119.9(6) yes
C36 C37 C41 120.3(6) yes
C38 C37 C41 119.8(6) yes
C37 C38 C39 117.6(6) yes
C38 C39 C40 121.9(6) yes
C38 C39 C42 118.7(6) yes
C40 C39 C42 119.2(5) yes
C35 C40 C39 121.9(5) yes
F1 C41 F2 99.3(8) yes
F1 C41 F3 108.4(9) yes
F1 C41 C37 114.3(7) yes
F2 C41 F3 104.4(8) yes
F2 C41 C37 113.6(7) yes
F3 C41 C37 115.2(7) yes
F4 C42 F5 105.4(6) yes
F4 C42 F6 104.4(6) yes
F4 C42 C39 112.5(6) yes
F5 C42 F6 106.8(7) yes
F5 C42 C39 115.0(6) yes
F6 C42 C39 112.0(6) yes
C44 C43 C48 116.1(6) yes
C44 C43 B1 122.1(6) yes
C48 C43 B1 121.7(6) yes
C43 C44 C45 122.5(6) yes
C44 C45 C46 120.1(8) yes
C44 C45 C49 118.5(7) yes
C46 C45 C49 121.2(7) yes
C45 C46 C47 119.0(7) yes
C46 C47 C48 120.9(7) yes
C46 C47 C50 120.4(7) yes
C48 C47 C50 118.5(8) yes
C43 C48 C47 121.3(7) yes
F7 C49 F8 105.9(8) yes
F7 C49 F9 103.3(8) yes
F7 C49 C45 114.1(8) yes
F8 C49 F9 105.4(8) yes
F8 C49 C45 113.1(8) yes
F9 C49 C45 114.0(7) yes
F10 C50 F11 104.9(8) yes
F10 C50 F12 106.3(8) yes
F10 C50 C47 112.8(8) yes
F11 C50 F12 106.0(9) yes
F11 C50 C47 114.5(8) yes
F12 C50 C47 111.7(8) yes
C52 C51 C56 115.6(6) yes
C52 C51 B1 123.0(6) yes
C56 C51 B1 121.1(6) yes
C51 C52 C53 122.6(6) yes
C52 C53 C54 120.7(6) yes
C52 C53 C57 119.9(6) yes
C54 C53 C57 119.4(6) yes
C53 C54 C55 119.2(6) yes
C54 C55 C56 120.4(6) yes
C54 C55 C58 120.1(6) yes
C56 C55 C58 119.5(6) yes
C51 C56 C55 121.5(6) yes
F13 C57 F14 101.4(7) yes
F13 C57 F15 105.8(6) yes
F13 C57 C53 114.7(7) yes
F14 C57 F15 106.8(8) yes
F14 C57 C53 111.9(6) yes
F15 C57 C53 115.0(7) yes
F16 C58 F17 99.4(9) yes
F16 C58 F18 104.9(9) yes
F16 C58 C55 112.8(7) yes
F17 C58 F18 110.6(8) yes
F17 C58 C55 113.5(7) yes
F18 C58 C55 114.4(8) yes
C60 C59 C64 115.1(6) yes
C60 C59 B1 126.1(6) yes
C64 C59 B1 118.7(6) yes
C59 C60 C61 122.8(6) yes
C60 C61 C62 119.8(6) yes
C60 C61 C65 119.9(6) yes
C62 C61 C65 120.3(7) yes
C61 C62 C63 119.9(7) yes
C62 C63 C64 120.2(6) yes
C62 C63 C66 120.2(7) yes
C64 C63 C66 119.6(6) yes
C59 C64 C63 122.2(6) yes
F19 C65 F20 104.2(6) yes
F19 C65 F21 104.5(7) yes
F19 C65 C61 113.5(7) yes
F20 C65 F21 107.3(8) yes
F20 C65 C61 112.7(7) yes
F21 C65 C61 113.8(7) yes
F22 C66 F23 102.7(8) yes
F22 C66 F24 102.3(8) yes
F22 C66 C63 114.7(7) yes
F23 C66 F24 102.8(9) yes
F23 C66 C63 115.5(7) yes
F24 C66 C63 116.9(9) yes
C35 B1 C43 113.5(6) yes
C35 B1 C51 109.5(5) yes
C35 B1 C59 102.1(5) yes
C43 B1 C51 105.7(5) yes
C43 B1 C59 111.6(5) yes
C51 B1 C59 114.8(6) yes
S1 Ru1 H1 86(3) no
P1 Ru1 H1 77(3) no
C16 Ru1 H1 129(3) no
C17 Ru1 H1 165(3) no
C18 Ru1 H1 145(3) no
C19 Ru1 H1 110(3) no
C20 Ru1 H1 91(3) no
C21 Ru1 H1 98(3) no
C2 C3 H3 119.783 no
C4 C3 H3 119.789 no
C3 C4 H4 120.422 no
C5 C4 H4 120.436 no
C4 C5 H5 118.915 no
C6 C5 H5 118.919 no
C8 C9 H9 118.741 no
C10 C9 H9 118.733 no
C10 C11 H11 119.174 no
C12 C11 H11 119.171 no
C8 C13 H13A 109.473 no
C8 C13 H13B 109.469 no
C8 C13 H13C 109.468 no
H13A C13 H13B 109.473 no
H13A C13 H13C 109.468 no
H13B C13 H13C 109.477 no
C10 C14 H14A 109.474 no
C10 C14 H14B 109.458 no
C10 C14 H14C 109.474 no
H14A C14 H14B 109.475 no
H14A C14 H14C 109.476 no
H14B C14 H14C 109.471 no
C12 C15 H15A 109.472 no
C12 C15 H15B 109.463 no
C12 C15 H15C 109.467 no
H15A C15 H15B 109.468 no
H15A C15 H15C 109.481 no
H15B C15 H15C 109.476 no
Ru1 C18 H18 130.981 no
C17 C18 H18 118.087 no
C19 C18 H18 118.097 no
Ru1 C20 H20 128.128 no
C19 C20 H20 118.157 no
C21 C20 H20 118.163 no
C17 C22 H22A 109.473 no
C17 C22 H22B 109.463 no
C17 C22 H22C 109.476 no
H22A C22 H22B 109.464 no
H22A C22 H22C 109.475 no
H22B C22 H22C 109.476 no
C19 C23 H23A 109.477 no
C19 C23 H23B 109.482 no
C19 C23 H23C 109.466 no
H23A C23 H23B 109.477 no
H23A C23 H23C 109.460 no
H23B C23 H23C 109.466 no
C21 C24 H24A 109.475 no
C21 C24 H24B 109.466 no
C21 C24 H24C 109.470 no
H24A C24 H24B 109.467 no
H24A C24 H24C 109.474 no
H24B C24 H24C 109.476 no
Si1 C25 H25A 109.479 no
Si1 C25 H25B 109.477 no
Si1 C25 H25C 109.473 no
H25A C25 H25B 109.464 no
H25A C25 H25C 109.468 no
H25B C25 H25C 109.468 no
Si1 C26 H26A 109.476 no
Si1 C26 H26B 109.486 no
Si1 C26 H26C 109.478 no
H26A C26 H26B 109.468 no
H26A C26 H26C 109.460 no
H26B C26 H26C 109.459 no
Si1 C27 H27A 108.194 no
Si1 C27 H27B 108.186 no
C28 C27 H27A 108.189 no
C28 C27 H27B 108.200 no
H27A C27 H27B 107.345 no
C27 C28 H28A 109.474 no
C27 C28 H28B 109.476 no
C27 C28 H28C 109.480 no
H28A C28 H28B 109.467 no
H28A C28 H28C 109.476 no
H28B C28 H28C 109.456 no
P1 C29 H29A 108.260 no
P1 C29 H29B 108.247 no
C30 C29 H29A 108.249 no
C30 C29 H29B 108.248 no
H29A C29 H29B 107.376 no
C29 C30 H30A 109.467 no
C29 C30 H30B 109.477 no
C29 C30 H30C 109.460 no
H30A C30 H30B 109.488 no
H30A C30 H30C 109.465 no
H30B C30 H30C 109.470 no
P1 C31 H31A 109.099 no
P1 C31 H31B 109.098 no
C32 C31 H31A 109.109 no
C32 C31 H31B 109.096 no
H31A C31 H31B 107.851 no
C31 C32 H32A 109.477 no
C31 C32 H32B 109.473 no
C31 C32 H32C 109.461 no
H32A C32 H32B 109.473 no
H32A C32 H32C 109.472 no
H32B C32 H32C 109.472 no
P1 C33 H33A 108.535 no
P1 C33 H33B 108.539 no
C34 C33 H33A 108.540 no
C34 C33 H33B 108.535 no
H33A C33 H33B 107.521 no
C33 C34 H34A 109.478 no
C33 C34 H34B 109.476 no
C33 C34 H34C 109.472 no
H34A C34 H34B 109.477 no
H34A C34 H34C 109.470 no
H34B C34 H34C 109.455 no
C35 C36 H36 118.161 no
C37 C36 H36 118.162 no
C37 C38 H38 121.204 no
C39 C38 H38 121.192 no
C35 C40 H40 119.061 no
C39 C40 H40 119.055 no
C43 C44 H44 118.742 no
C45 C44 H44 118.758 no
C45 C46 H46 120.521 no
C47 C46 H46 120.511 no
C43 C48 H48 119.328 no
C47 C48 H48 119.325 no
C51 C52 H52 118.690 no
C53 C52 H52 118.702 no
C53 C54 H54 120.428 no
C55 C54 H54 120.410 no
C51 C56 H56 119.247 no
C55 C56 H56 119.228 no
C59 C60 H60 118.590 no
C61 C60 H60 118.589 no
C61 C62 H62 120.069 no
C63 C62 H62 120.053 no
C59 C64 H64 118.895 no
C63 C64 H64 118.896 no

loop_
_geom_bond_atom_site_label_1
_geom_bond_atom_site_label_2
_geom_bond_distance
_geom_bond_publ_flag
Ru1 S1 2.3797(17) yes
Ru1 P1 2.3056(18) yes
Ru1 C16 2.164(7) yes
Ru1 C17 2.293(7) yes
Ru1 C18 2.264(8) yes
Ru1 C19 2.242(8) yes
Ru1 C20 2.200(7) yes
Ru1 C21 2.239(6) yes
S1 Si1 2.246(3) yes
S1 C1 1.814(7) yes
P1 C29 1.816(9) yes
P1 C31 1.814(10) yes
P1 C33 1.829(7) yes
Si1 C25 1.857(10) yes
Si1 C26 1.852(8) yes
Si1 C27 1.842(10) yes
F1 C41 1.249(13) yes
F2 C41 1.297(12) yes
F3 C41 1.237(11) yes
F4 C42 1.334(9) yes
F5 C42 1.318(8) yes
F6 C42 1.333(10) yes
F7 C49 1.315(12) yes
F8 C49 1.309(10) yes
F9 C49 1.305(11) yes
F10 C50 1.319(12) yes
F11 C50 1.290(13) yes
F12 C50 1.326(12) yes
F13 C57 1.326(9) yes
F14 C57 1.333(10) yes
F15 C57 1.292(10) yes
F16 C58 1.302(15) yes
F17 C58 1.279(12) yes
F18 C58 1.268(10) yes
F19 C65 1.334(9) yes
F20 C65 1.319(9) yes
F21 C65 1.320(11) yes
F22 C66 1.255(11) yes
F23 C66 1.280(10) yes
F24 C66 1.229(13) yes
C1 C2 1.391(9) yes
C1 C6 1.406(9) yes
C2 C3 1.390(10) yes
C2 C16 1.480(9) yes
C3 C4 1.394(10) yes
C4 C5 1.377(11) yes
C5 C6 1.403(9) yes
C6 C7 1.495(9) yes
C7 C8 1.421(10) yes
C7 C12 1.402(8) yes
C8 C9 1.393(11) yes
C8 C13 1.507(10) yes
C9 C10 1.382(11) yes
C10 C11 1.398(12) yes
C10 C14 1.509(13) yes
C11 C12 1.392(10) yes
C12 C15 1.491(11) yes
C16 C17 1.446(9) yes
C16 C21 1.432(9) yes
C17 C18 1.398(10) yes
C17 C22 1.499(10) yes
C18 C19 1.425(10) yes
C19 C20 1.411(11) yes
C19 C23 1.507(12) yes
C20 C21 1.409(10) yes
C21 C24 1.488(10) yes
C27 C28 1.498(13) yes
C29 C30 1.507(11) yes
C31 C32 1.536(15) yes
C33 C34 1.511(12) yes
C35 C36 1.404(8) yes
C35 C40 1.413(8) yes
C35 B1 1.647(9) yes
C36 C37 1.386(8) yes
C37 C38 1.399(9) yes
C37 C41 1.481(9) yes
C38 C39 1.390(9) yes
C39 C40 1.381(8) yes
C39 C42 1.494(9) yes
C43 C44 1.394(10) yes
C43 C48 1.401(9) yes
C43 B1 1.620(9) yes
C44 C45 1.390(9) yes
C45 C46 1.379(11) yes
C45 C49 1.488(13) yes
C46 C47 1.374(12) yes
C47 C48 1.396(10) yes
C47 C50 1.503(12) yes
C51 C52 1.388(9) yes
C51 C56 1.417(9) yes
C51 B1 1.647(9) yes
C52 C53 1.384(9) yes
C53 C54 1.383(9) yes
C53 C57 1.488(10) yes
C54 C55 1.365(10) yes
C55 C56 1.406(9) yes
C55 C58 1.484(10) yes
C59 C60 1.394(9) yes
C59 C64 1.408(8) yes
C59 B1 1.640(11) yes
C60 C61 1.392(10) yes
C61 C62 1.369(9) yes
C61 C65 1.475(11) yes
C62 C63 1.366(10) yes
C63 C64 1.390(10) yes
C63 C66 1.473(10) yes
Ru1 H1 1.60(8) no
C3 H3 0.950 no
C4 H4 0.950 no
C5 H5 0.950 no
C9 H9 0.950 no
C11 H11 0.950 no
C13 H13A 0.980 no
C13 H13B 0.980 no
C13 H13C 0.980 no
C14 H14A 0.980 no
C14 H14B 0.980 no
C14 H14C 0.980 no
C15 H15A 0.980 no
C15 H15B 0.980 no
C15 H15C 0.980 no
C18 H18 0.950 no
C20 H20 0.950 no
C22 H22A 0.980 no
C22 H22B 0.980 no
C22 H22C 0.980 no
C23 H23A 0.980 no
C23 H23B 0.980 no
C23 H23C 0.980 no
C24 H24A 0.980 no
C24 H24B 0.980 no
C24 H24C 0.980 no
C25 H25A 0.980 no
C25 H25B 0.980 no
C25 H25C 0.980 no
C26 H26A 0.980 no
C26 H26B 0.980 no
C26 H26C 0.980 no
C27 H27A 0.990 no
C27 H27B 0.990 no
C28 H28A 0.980 no
C28 H28B 0.980 no
C28 H28C 0.980 no
C29 H29A 0.990 no
C29 H29B 0.990 no
C30 H30A 0.980 no
C30 H30B 0.980 no
C30 H30C 0.980 no
C31 H31A 0.990 no
C31 H31B 0.990 no
C32 H32A 0.980 no
C32 H32B 0.980 no
C32 H32C 0.980 no
C33 H33A 0.990 no
C33 H33B 0.990 no
C34 H34A 0.980 no
C34 H34B 0.980 no
C34 H34C 0.980 no
C36 H36 0.950 no
C38 H38 0.950 no
C40 H40 0.950 no
C44 H44 0.950 no
C46 H46 0.950 no
C48 H48 0.950 no
C52 H52 0.950 no
C54 H54 0.950 no
C56 H56 0.950 no
C60 H60 0.950 no
C62 H62 0.950 no
C64 H64 0.950 no

loop_
_geom_contact_atom_site_label_1
_geom_contact_atom_site_label_2
_geom_contact_distance
_geom_contact_publ_flag
_geom_contact_site_symmetry_2
S1 C7 3.252(6) no .
S1 C12 3.497(7) no .
S1 C15 3.421(7) no .
S1 C28 3.568(12) no .
S1 C29 3.390(8) no .
F1 C36 2.966(9) no .
F1 C38 3.357(11) no .
F2 C36 2.873(9) no .
F2 C38 3.463(10) no .
F3 C36 3.556(10) no .
F3 C38 2.711(10) no .
F4 C38 3.393(8) no .
F4 C40 2.938(7) no .
F5 C38 2.720(8) no .
F6 C38 3.444(8) no .
F6 C40 2.918(8) no .
F7 C44 3.072(11) no .
F7 C46 3.292(12) no .
F8 C44 3.587(9) no .
F8 C46 2.751(11) no .
F9 C44 2.824(9) no .
F9 C46 3.533(10) no .
F10 C46 2.784(11) no .
F10 C48 3.584(9) no .
F11 C46 3.560(11) no .
F11 C48 2.793(9) no .
F12 C46 3.178(11) no .
F12 C48 3.151(9) no .
F13 C52 2.795(8) no .
F13 C54 3.583(8) no .
F14 C52 3.151(9) no .
F14 C54 3.210(10) no .
F15 C52 3.564(8) no .
F15 C54 2.772(9) no .
F16 C54 3.349(12) no .
F16 C56 2.972(10) no .
F17 C54 3.435(11) no .
F17 C56 2.860(10) no .
F18 C54 2.693(9) no .
F18 C56 3.598(8) no .
F19 C60 2.804(9) no .
F19 C62 3.537(8) no .
F20 C60 3.112(9) no .
F20 C62 3.227(8) no .
F21 C60 3.587(10) no .
F21 C62 2.747(10) no .
F22 C62 3.017(9) no .
F22 C64 3.283(10) no .
F23 C62 2.863(9) no .
F23 C64 3.475(9) no .
F24 C62 3.536(12) no .
F24 C64 2.731(13) no .
C1 C4 2.785(10) no .
C1 C12 3.300(9) no .
C1 C15 3.324(9) no .
C1 C17 3.246(10) no .
C1 C21 3.455(9) no .
C1 C22 3.449(10) no .
C1 C25 3.408(11) no .
C2 C5 2.769(9) no .
C2 C22 2.885(9) no .
C2 C24 3.037(9) no .
C3 C6 2.804(10) no .
C3 C17 3.321(10) no .
C3 C21 3.433(10) no .
C3 C22 3.388(10) no .
C5 C8 3.108(11) no .
C5 C12 3.508(10) no .
C5 C13 3.133(12) no .
C6 C13 2.976(11) no .
C6 C15 2.949(9) no .
C7 C10 2.816(11) no .
C7 C27 3.595(11) no .
C8 C11 2.790(9) no .
C8 C27 3.544(11) no .
C9 C12 2.780(11) no .
C18 C31 3.502(13) no .
C26 C28 3.535(13) no .
C29 C32 3.325(17) no .
C29 C34 3.286(12) no .
C30 C31 3.253(17) no .
C30 C33 3.254(12) no .
C35 C38 2.863(8) no .
C35 C44 3.188(9) no .
C35 C52 3.045(9) no .
C35 C60 3.510(9) no .
C35 C64 3.197(9) no .
C36 C39 2.735(9) no .
C36 C51 3.138(8) no .
C36 C52 3.184(9) no .
C36 C59 3.202(8) no .
C37 C40 2.770(8) no .
C40 C43 3.142(8) no .
C40 C44 3.206(9) no .
C40 C59 3.491(9) no .
C43 C46 2.831(10) no .
C43 C52 3.487(8) no .
C43 C56 3.328(9) no .
C43 C64 3.110(10) no .
C44 C47 2.742(10) no .
C44 C51 3.309(9) no .
C45 C48 2.759(11) no .
C48 C51 3.521(9) no .
C48 C59 3.038(9) no .
C48 C64 3.117(10) no .
C51 C54 2.838(9) no .
C51 C60 3.201(10) no .
C52 C55 2.754(9) no .
C53 C56 2.750(9) no .
C56 C59 3.245(9) no .
C56 C60 3.284(10) no .
C59 C62 2.827(10) no .
C60 C63 2.741(9) no .
C61 C64 2.747(9) no .
F1 F15 2.948(12) no 3_756
F4 F18 3.231(10) no 2_756
F5 F12 3.596(8) no 4_454
F5 F18 3.370(10) no 2_756
F5 C9 3.572(10) no 4_554
F6 F18 3.096(8) no 2_756
F7 C7 3.517(9) no 1_655
F7 C11 3.235(11) no 1_655
F7 C12 3.136(9) no 1_655
F7 C15 3.504(10) no 1_655
F8 F20 3.020(9) no 1_655
F9 C26 3.353(9) no 4_554
F9 C33 3.222(10) no 2_746
F10 F11 3.161(11) no 3_857
F10 F17 3.033(11) no 3_857
F11 F10 3.161(11) no 3_857
F12 F5 3.596(8) no 4_555
F12 C18 3.468(10) no 4_555
F13 F13 3.061(8) no 3_756
F13 F15 3.121(10) no 3_756
F13 C28 3.463(12) no 4_554
F14 C20 3.338(9) no 2_746
F14 C23 3.472(10) no 2_746
F14 C26 3.422(11) no 4_554
F14 C34 3.451(12) no 4_554
F15 F1 2.948(12) no 3_756
F15 F13 3.121(10) no 3_756
F15 C28 3.451(13) no 2_646
F16 F21 3.074(10) no 3_757
F16 C62 3.527(12) no 3_757
F17 F10 3.033(11) no 3_857
F17 F21 3.112(12) no 3_757
F17 C13 3.289(12) no 3_757
F18 F4 3.231(10) no 2_746
F18 F5 3.370(10) no 2_746
F18 F6 3.096(8) no 2_746
F18 C42 3.515(10) no 2_746
F19 F19 3.442(6) no 3_757
F19 F21 3.411(8) no 3_757
F19 C31 3.254(11) no 2_646
F19 C32 3.102(12) no 2_646
F19 C61 3.399(8) no 3_757
F19 C62 3.597(8) no 3_757
F19 C65 3.588(9) no 3_757
F20 F8 3.020(9) no 1_455
F20 C31 3.415(11) no 2_646
F21 F16 3.074(10) no 3_757
F21 F17 3.112(12) no 3_757
F21 F19 3.411(8) no 3_757
F22 C3 3.382(10) no .
F22 C4 3.501(10) no .
F22 C24 3.511(11) no .
F22 C25 3.308(14) no .
F23 C15 3.429(10) no 4_555
F23 C32 3.153(13) no 4_555
F24 C14 3.474(16) no 1_655
C3 F22 3.382(10) no .
C4 F22 3.501(10) no .
C4 C63 3.451(9) no .
C4 C64 3.585(9) no .
C7 F7 3.517(9) no 1_455
C9 F5 3.572(10) no 4_455
C9 C46 3.568(11) no 1_455
C11 F7 3.235(11) no 1_455
C12 F7 3.136(9) no 1_455
C13 F17 3.289(12) no 3_757
C14 F24 3.474(16) no 1_455
C15 F7 3.504(10) no 1_455
C15 F23 3.429(10) no 4_454
C18 F12 3.468(10) no 4_454
C20 F14 3.338(9) no 2_756
C23 F14 3.472(10) no 2_756
C24 F22 3.511(11) no .
C25 F22 3.308(14) no .
C26 F9 3.353(9) no 4_455
C26 F14 3.422(11) no 4_455
C28 F13 3.463(12) no 4_455
C28 F15 3.451(13) no 2_656
C31 F19 3.254(11) no 2_656
C31 F20 3.415(11) no 2_656
C32 F19 3.102(12) no 2_656
C32 F23 3.153(13) no 4_454
C33 F9 3.222(10) no 2_756
C34 F14 3.451(12) no 4_455
C42 F18 3.515(10) no 2_756
C46 C9 3.568(11) no 1_655
C61 F19 3.399(8) no 3_757
C62 F16 3.527(12) no 3_757
C62 F19 3.597(8) no 3_757
C63 C4 3.451(9) no .
C64 C4 3.585(9) no .
C65 F19 3.588(9) no 3_757
Ru1 H22B 3.5686 no .
Ru1 H23C 3.5824 no .
Ru1 H24A 3.5412 no .
Ru1 H29A 3.5891 no .
Ru1 H31B 3.5516 no .
Ru1 H32B 3.4047 no .
Ru1 H33A 3.5621 no .
Ru1 H34A 3.5592 no .
S1 H15A 3.3310 no .
S1 H15C 2.9792 no .
S1 H25A 3.4557 no .
S1 H25C 3.4686 no .
S1 H26A 3.5319 no .
S1 H26C 3.3227 no .
S1 H27A 3.4793 no .
S1 H28A 3.0567 no .
S1 H29A 2.9249 no .
S1 H29B 3.3385 no .
P1 H18 3.5698 no .
P1 H30A 3.0013 no .
P1 H30B 2.9802 no .
P1 H32A 2.9404 no .
P1 H32B 2.9413 no .
P1 H34A 2.9700 no .
P1 H34B 2.9891 no .
Si1 H1 3.27(8) no .
Si1 H28A 3.0108 no .
Si1 H28B 3.0027 no .
F1 H36 2.8458 no .
F1 H38 3.5356 no .
F2 H36 2.6833 no .
F3 H38 2.4416 no .
F4 H38 3.5934 no .
F4 H40 2.7981 no .
F5 H38 2.3989 no .
F6 H40 2.7569 no .
F7 H44 3.0255 no .
F7 H46 3.4149 no .
F8 H46 2.4701 no .
F9 H44 2.5721 no .
F10 H46 2.5205 no .
F11 H48 2.5132 no .
F12 H46 3.2428 no .
F12 H48 3.1810 no .
F13 H52 2.4986 no .
F14 H52 3.1631 no .
F14 H54 3.2851 no .
F15 H54 2.5053 no .
F16 H54 3.5292 no .
F16 H56 2.8745 no .
F17 H56 2.6679 no .
F18 H54 2.3842 no .
F19 H60 2.5325 no .
F20 H60 3.1062 no .
F20 H62 3.3349 no .
F21 H62 2.4537 no .
F22 H62 2.9908 no .
F22 H64 3.3994 no .
F23 H62 2.6688 no .
F24 H64 2.4250 no .
C1 H3 3.2593 no .
C1 H5 3.2598 no .
C1 H13C 3.3955 no .
C1 H15C 2.6116 no .
C1 H22C 2.9190 no .
C1 H24A 3.2411 no .
C1 H25A 3.0544 no .
C1 H25C 3.4307 no .
C2 H4 3.2752 no .
C2 H15C 3.4713 no .
C2 H22B 3.4609 no .
C2 H22C 2.3921 no .
C2 H24A 2.6982 no .
C2 H24C 3.3161 no .
C3 H5 3.2446 no .
C3 H22C 2.6689 no .
C3 H24A 3.3055 no .
C3 H24C 3.5184 no .
C4 H13C 3.3533 no .
C4 H22C 3.2916 no .
C5 H3 3.2476 no .
C5 H13A 3.4728 no .
C5 H13C 2.4737 no .
C5 H15C 3.3100 no .
C6 H4 3.2886 no .
C6 H13C 2.4913 no .
C6 H15B 3.5741 no .
C6 H15C 2.4518 no .
C6 H22C 3.4797 no .
C6 H25A 3.1742 no .
C7 H5 2.5978 no .
C7 H9 3.2747 no .
C7 H11 3.2675 no .
C7 H13A 3.1950 no .
C7 H13B 3.1875 no .
C7 H13C 2.6238 no .
C7 H15A 3.1653 no .
C7 H15B 3.1252 no .
C7 H15C 2.5668 no .
C7 H25A 3.5470 no .
C7 H27A 2.8697 no .
C7 H28A 3.5522 no .
C8 H5 2.9359 no .
C8 H25A 3.4080 no .
C8 H27A 2.6023 no .
C9 H11 3.2415 no .
C9 H13A 2.7301 no .
C9 H13B 2.7310 no .
C9 H13C 3.2944 no .
C9 H14A 3.1378 no .
C9 H14B 3.1426 no .
C9 H14C 2.5671 no .
C9 H27A 2.7606 no .
C10 H27A 3.2104 no .
C10 H28C 3.5691 no .
C11 H9 3.2414 no .
C11 H14A 2.7673 no .
C11 H14B 2.7737 no .
C11 H14C 3.3187 no .
C11 H15A 2.7240 no .
C11 H15B 2.7213 no .
C11 H15C 3.2850 no .
C11 H27A 3.4519 no .
C11 H28A 3.1560 no .
C12 H5 3.5886 no .
C12 H27A 3.3225 no .
C12 H28A 3.1038 no .
C13 H5 2.9291 no .
C13 H9 2.6144 no .
C13 H25A 2.8638 no .
C13 H27A 3.2695 no .
C14 H9 2.6625 no .
C14 H11 2.6701 no .
C15 H11 2.6201 no .
C16 H3 2.6468 no .
C16 H18 3.2850 no .
C16 H20 3.2821 no .
C16 H22A 3.1933 no .
C16 H22B 3.1869 no .
C16 H22C 2.5996 no .
C16 H24A 2.6740 no .
C16 H24B 3.3185 no .
C16 H24C 2.9216 no .
C17 H3 3.4363 no .
C17 H32B 3.1198 no .
C18 H20 3.2674 no .
C18 H22A 2.7694 no .
C18 H22B 2.7759 no .
C18 H22C 3.3164 no .
C18 H23A 2.6394 no .
C18 H23B 3.0230 no .
C18 H23C 3.2930 no .
C18 H31B 3.0120 no .
C18 H32B 3.1704 no .
C19 H31B 3.4883 no .
C19 H33A 3.3848 no .
C20 H18 3.2648 no .
C20 H23A 3.3192 no .
C20 H23B 2.9321 no .
C20 H23C 2.6896 no .
C20 H24A 3.2348 no .
C20 H24B 2.5842 no .
C20 H24C 3.0355 no .
C21 H3 3.3986 no .
C22 H15C 3.3343 no .
C22 H18 2.6612 no .
C22 H32B 2.8351 no .
C23 H18 2.6988 no .
C23 H20 2.6947 no .
C23 H31B 3.4929 no .
C23 H33A 2.8469 no .
C24 H1 3.58(8) no .
C24 H3 3.5406 no .
C24 H20 2.6654 no .
C24 H25C 2.8739 no .
C25 H13B 3.3860 no .
C25 H13C 3.3965 no .
C25 H24A 2.8740 no .
C25 H26A 3.1189 no .
C25 H26B 3.3030 no .
C25 H27A 3.1664 no .
C25 H27B 3.2974 no .
C26 H1 2.69(8) no .
C26 H25B 3.2209 no .
C26 H25C 3.1943 no .
C26 H27B 3.0956 no .
C26 H28B 3.1353 no .
C26 H29B 3.0814 no .
C26 H34A 3.5592 no .
C27 H25A 3.2627 no .
C27 H25B 3.2620 no .
C27 H26B 3.0871 no .
C27 H26C 3.2043 no .
C28 H26C 3.3090 no .
C28 H29A 3.3491 no .
C28 H29B 3.3987 no .
C29 H1 3.27(7) no .
C29 H26C 3.0903 no .
C29 H28A 3.4045 no .
C29 H28B 3.3895 no .
C29 H31A 3.0017 no .
C29 H32A 2.8935 no .
C29 H33B 3.0098 no .
C29 H34A 3.5890 no .
C29 H34B 2.8663 no .
C30 H31A 2.8931 no .
C30 H32A 3.2195 no .
C30 H33B 2.9244 no .
C30 H34B 3.1601 no .
C31 H18 3.1472 no .
C31 H23A 3.5464 no .
C31 H29A 3.1008 no .
C31 H30A 2.8435 no .
C31 H30B 3.4976 no .
C31 H33A 3.0204 no .
C31 H33B 2.7980 no .
C32 H18 3.4181 no .
C32 H22B 2.9355 no .
C32 H29A 3.0659 no .
C32 H30A 3.1852 no .
C33 H1 3.09(7) no .
C33 H23A 3.4074 no .
C33 H23C 3.2892 no .
C33 H29B 3.0446 no .
C33 H30A 3.5677 no .
C33 H30B 2.8143 no .
C33 H31A 2.8285 no .
C33 H31B 3.0018 no .
C34 H1 2.98(8) no .
C34 H26C 3.4374 no .
C34 H29B 2.9935 no .
C34 H30B 3.1422 no .
C35 H44 2.8834 no .
C35 H52 2.6563 no .
C35 H64 3.1534 no .
C36 H38 3.2753 no .
C36 H40 3.2404 no .
C36 H52 2.7326 no .
C38 H36 3.2584 no .
C38 H40 3.2688 no .
C40 H36 3.2367 no .
C40 H38 3.2811 no .
C40 H44 2.8368 no .
C40 H64 3.2311 no .
C41 H36 2.6189 no .
C41 H38 2.6692 no .
C42 H38 2.6483 no .
C42 H40 2.6153 no .
C43 H40 2.7781 no .
C43 H56 3.3260 no .
C43 H64 2.7916 no .
C44 H40 2.7014 no .
C44 H46 3.2600 no .
C44 H48 3.2373 no .
C44 H52 3.5996 no .
C46 H44 3.2477 no .
C46 H48 3.2583 no .
C48 H44 3.2348 no .
C48 H46 3.2686 no .
C48 H56 3.4237 no .
C48 H64 2.7991 no .
C49 H44 2.6016 no .
C49 H46 2.6715 no .
C50 H46 2.6603 no .
C50 H48 2.6264 no .
C51 H36 2.8247 no .
C51 H44 3.2825 no .
C51 H60 2.8376 no .
C52 H36 2.8782 no .
C52 H44 3.3453 no .
C52 H54 3.2626 no .
C52 H56 3.2388 no .
C54 H52 3.2518 no .
C54 H56 3.2526 no .
C56 H52 3.2402 no .
C56 H54 3.2661 no .
C56 H60 2.7666 no .
C57 H52 2.6226 no .
C57 H54 2.6380 no .
C58 H54 2.6312 no .
C58 H56 2.6418 no .
C59 H36 3.1653 no .
C59 H48 2.6575 no .
C59 H56 2.9444 no .
C60 H36 3.2962 no .
C60 H48 3.5989 no .
C60 H56 2.8949 no .
C60 H62 3.2482 no .
C60 H64 3.2293 no .
C62 H60 3.2356 no .
C62 H64 3.2374 no .
C64 H40 3.5508 no .
C64 H48 2.6806 no .
C64 H60 3.2295 no .
C64 H62 3.2480 no .
C65 H60 2.6192 no .
C65 H62 2.6284 no .
C66 H62 2.6229 no .
C66 H64 2.6159 no .
B1 H36 2.7549 no .
B1 H40 2.8488 no .
B1 H44 2.7662 no .
B1 H48 2.7725 no .
B1 H52 2.7970 no .
B1 H56 2.7945 no .
B1 H60 2.8585 no .
B1 H64 2.7233 no .
H1 H20 2.9387 no .
H1 H24B 3.4712 no .
H1 H26A 2.2385 no .
H1 H26C 2.5439 no .
H1 H29B 2.9561 no .
H1 H33A 3.3347 no .
H1 H34A 2.3159 no .
H1 H34B 3.2481 no .
H3 H4 2.3474 no .
H3 H22C 3.0176 no .
H3 H24A 3.4494 no .
H3 H24C 3.2142 no .
H4 H5 2.3182 no .
H5 H13A 3.0127 no .
H5 H13C 2.4568 no .
H9 H13A 2.6566 no .
H9 H13B 2.6376 no .
H9 H13C 3.5519 no .
H9 H14A 3.3248 no .
H9 H14B 3.3224 no .
H9 H14C 2.3438 no .
H9 H27A 3.1538 no .
H11 H14A 2.7088 no .
H11 H14B 2.7157 no .
H11 H15A 2.6339 no .
H11 H15B 2.6732 no .
H11 H15C 3.5568 no .
H11 H28A 3.3713 no .
H13B H25A 2.5944 no .
H13B H25B 3.4631 no .
H13B H27A 2.9640 no .
H13C H25A 2.4238 no .
H14B H28C 3.4317 no .
H15A H28A 3.1437 no .
H15A H29A 3.2156 no .
H15A H32A 3.0625 no .
H15A H32B 3.3849 no .
H15C H22B 2.9468 no .
H15C H22C 2.8888 no .
H15C H32B 3.4022 no .
H18 H22A 2.7125 no .
H18 H22B 2.6992 no .
H18 H22C 3.5914 no .
H18 H23A 2.4498 no .
H18 H23B 3.1174 no .
H18 H23C 3.5341 no .
H18 H31B 2.4895 no .
H18 H32B 2.8824 no .
H20 H23A 3.5845 no .
H20 H23B 2.9783 no .
H20 H23C 2.5380 no .
H20 H24A 3.4588 no .
H20 H24B 2.3744 no .
H20 H24C 3.1614 no .
H22A H32B 3.3996 no .
H22B H32A 3.4535 no .
H22B H32B 1.9733 no .
H22B H32C 3.2598 no .
H22C H32B 3.4502 no .
H23A H31B 2.7530 no .
H23A H33A 2.5662 no .
H23C H33A 2.4233 no .
H23C H34A 3.5089 no .
H24A H25A 3.0993 no .
H24A H25B 3.5911 no .
H24A H25C 1.9989 no .
H24B H25C 3.0110 no .
H24C H25C 3.5249 no .
H25A H27A 3.0336 no .
H25A H27B 3.5795 no .
H25B H26A 3.3407 no .
H25B H26B 3.1794 no .
H25B H27A 3.3867 no .
H25B H27B 3.1680 no .
H25C H26A 2.9582 no .
H25C H26B 3.5657 no .
H26A H29B 3.5258 no .
H26A H34A 3.1426 no .
H26B H27B 2.8700 no .
H26B H28B 3.2588 no .
H26C H27B 3.4121 no .
H26C H28A 3.5685 no .
H26C H28B 2.7198 no .
H26C H29A 3.4061 no .
H26C H29B 2.1758 no .
H26C H34A 3.0576 no .
H26C H34B 2.9629 no .
H27A H28A 2.3367 no .
H27A H28B 2.8336 no .
H27A H28C 2.3203 no .
H27B H28A 2.8331 no .
H27B H28B 2.3429 no .
H27B H28C 2.3143 no .
H28A H29A 2.7090 no .
H28A H29B 3.1900 no .
H28B H29A 3.1194 no .
H28B H29B 2.7837 no .
H28B H30C 3.5763 no .
H29A H30A 2.3407 no .
H29A H30B 2.8407 no .
H29A H30C 2.3342 no .
H29A H31A 3.3542 no .
H29A H32A 2.4564 no .
H29A H32B 3.2906 no .
H29B H30A 2.8403 no .
H29B H30B 2.3565 no .
H29B H30C 2.3191 no .
H29B H33B 3.3342 no .
H29B H34A 3.1738 no .
H29B H34B 2.4122 no .
H30A H31A 2.3377 no .
H30A H32A 2.6401 no .
H30A H33B 3.1153 no .
H30B H31A 3.0144 no .
H30B H33B 2.3256 no .
H30B H34B 2.5854 no .
H31A H32A 2.3831 no .
H31A H32B 2.8704 no .
H31A H32C 2.3691 no .
H31A H33A 3.1499 no .
H31A H33B 2.4756 no .
H31B H32A 2.8701 no .
H31B H32B 2.3823 no .
H31B H32C 2.3696 no .
H31B H33A 2.8867 no .
H31B H33B 3.0786 no .
H33A H34A 2.3622 no .
H33A H34B 2.8463 no .
H33A H34C 2.3295 no .
H33B H34A 2.8467 no .
H33B H34B 2.3482 no .
H33B H34C 2.3429 no .
H36 H52 2.6478 no .
H36 H60 3.0419 no .
H40 H44 2.5038 no .
H40 H64 2.9478 no .
H44 H52 3.0268 no .
H48 H56 3.1106 no .
H48 H64 2.5925 no .
H56 H60 2.5240 no .
F1 H24B 3.3149 no 4_454
F1 H28C 2.8977 no 4_554
F1 H30B 3.0822 no 2_646
F2 H4 3.3758 no .
F2 H24B 3.5860 no 4_454
F2 H30B 3.1361 no 2_646
F2 H33B 3.1694 no 2_646
F3 H14B 3.1099 no 4_554
F3 H14C 3.4934 no 4_554
F3 H22C 3.5203 no .
F3 H24B 3.2998 no 4_454
F3 H24C 3.2260 no 4_454
F4 H3 2.8117 no .
F4 H11 3.2929 no 1_655
F4 H14A 3.1388 no 1_655
F4 H14B 3.4269 no 1_655
F4 H24C 3.5114 no .
F5 H9 2.8479 no 4_554
F5 H13B 2.8691 no 4_554
F5 H22A 3.0502 no .
F6 H11 3.1156 no 1_655
F6 H13B 2.8088 no 4_554
F6 H25A 3.5302 no 4_554
F6 H25B 2.9812 no 4_554
F6 H27A 3.5989 no 4_554
F6 H27B 3.3602 no 4_554
F7 H5 3.5642 no 1_655
F7 H11 3.5180 no 1_655
F7 H15B 2.9746 no 1_655
F7 H25B 3.0735 no 4_554
F8 H5 2.8208 no 1_655
F8 H33A 3.2116 no 2_746
F8 H33B 3.1103 no 2_746
F9 H23A 3.3283 no 2_746
F9 H23C 3.1917 no 2_746
F9 H25B 3.3724 no 4_554
F9 H26A 3.0484 no 4_554
F9 H26B 2.8117 no 4_554
F9 H33A 2.4956 no 2_746
F9 H33B 3.1695 no 2_746
F9 H34C 3.3087 no 2_746
F10 H13A 3.5786 no 1_655
F11 H18 3.0250 no 4_555
F11 H23A 3.5397 no 4_555
F11 H31B 3.4489 no 4_555
F12 H9 2.7957 no 1_655
F12 H14C 3.3376 no 1_655
F12 H18 2.7726 no 4_555
F12 H22A 3.0037 no 4_555
F13 H26C 3.1762 no 4_554
F13 H28B 2.5092 no 4_554
F13 H29B 3.1698 no 4_554
F13 H30C 3.2382 no 2_646
F13 H30C 3.3510 no 4_554
F14 H20 2.4676 no 2_746
F14 H23B 3.3321 no 2_746
F14 H23C 2.9105 no 2_746
F14 H26B 3.2549 no 4_554
F14 H26C 2.7645 no 4_554
F14 H29B 3.2690 no 4_554
F14 H34A 3.5962 no 4_554
F14 H34B 2.6023 no 4_554
F15 H28B 3.0957 no 2_646
F15 H28C 3.0881 no 2_646
F15 H30C 3.3121 no 2_646
F16 H15A 3.5037 no 2_646
F16 H32A 2.9806 no 2_646
F16 H62 2.6391 no 3_757
F17 H13A 2.6536 no 3_757
F17 H13B 3.0826 no 3_757
F17 H62 3.5970 no 3_757
F18 H11 3.2483 no 2_646
F18 H13B 3.5281 no 3_757
F18 H15A 3.4707 no 2_646
F19 H31A 2.7328 no 2_646
F19 H31B 3.4212 no 2_646
F19 H32A 3.3657 no 2_646
F19 H32C 2.4005 no 2_646
F20 H5 3.1659 no .
F20 H13A 3.5385 no .
F20 H31A 2.6848 no 2_646
F20 H31B 3.2960 no 2_646
F20 H46 3.3100 no 1_455
F21 H13A 3.5038 no .
F21 H56 2.7462 no 3_757
F22 H3 3.5854 no .
F22 H13C 3.2986 no .
F22 H24A 2.7859 no .
F22 H24C 3.3578 no .
F22 H25A 2.8294 no .
F22 H25C 2.9357 no .
F23 H15A 3.3262 no 4_555
F23 H15B 3.1084 no 4_555
F23 H15C 3.2827 no 4_555
F23 H22B 2.8241 no 4_555
F23 H32A 3.2197 no 4_555
F23 H32B 2.8052 no 4_555
F23 H32C 2.9156 no 4_555
F24 H14A 3.5033 no 1_655
F24 H14B 3.4744 no 1_655
F24 H14C 2.9097 no 1_655
F24 H22A 3.4129 no 4_555
F24 H22B 3.1420 no 4_555
F24 H24C 3.4053 no .
C8 H46 3.5001 no 1_455
C9 H46 3.3688 no 1_455
C13 H46 3.5883 no 1_455
C13 H62 3.5295 no .
C14 H40 3.4095 no 1_455
C14 H64 3.3697 no 1_455
C22 H38 3.3729 no .
C24 H34C 3.5791 no 3_767
C26 H34C 3.5034 no 3_767
C30 H36 3.2079 no 2_656
C34 H20 3.5022 no 3_767
C34 H24B 3.5080 no 3_767
C34 H26A 3.1987 no 3_767
C34 H34A 3.3545 no 3_767
C35 H4 3.2852 no .
C35 H27B 3.5562 no 4_554
C36 H4 2.9801 no .
C36 H27B 3.5747 no 4_554
C37 H4 3.2339 no .
C37 H27B 3.3279 no 4_554
C37 H28C 3.3495 no 4_554
C38 H3 3.1849 no .
C38 H22A 3.4519 no .
C38 H22C 3.5074 no .
C38 H27A 3.5175 no 4_554
C38 H27B 2.9633 no 4_554
C38 H28C 3.4763 no 4_554
C39 H3 2.8791 no .
C39 H27B 2.8872 no 4_554
C40 H3 3.0916 no .
C40 H14A 3.2764 no 1_655
C40 H27B 3.2117 no 4_554
C41 H28C 3.4014 no 4_554
C42 H3 3.2919 no .
C42 H13B 3.3977 no 4_554
C42 H27B 3.5504 no 4_554
C45 H23A 3.4587 no 2_746
C46 H9 3.4866 no 1_655
C49 H33A 3.3674 no 2_746
C50 H18 3.4560 no 4_555
C51 H23B 3.3491 no 2_746
C51 H30A 3.5308 no 2_646
C52 H23B 3.1392 no 2_746
C52 H30C 3.0523 no 2_646
C53 H23B 2.9248 no 2_746
C53 H23C 3.5763 no 2_746
C53 H30C 2.8000 no 2_646
C54 H23B 2.9169 no 2_746
C54 H30C 3.1309 no 2_646
C55 H23B 3.0982 no 2_746
C55 H30A 3.5815 no 2_646
C56 H23B 3.2880 no 2_746
C56 H30A 3.5025 no 2_646
C57 H20 3.4148 no 2_746
C57 H26C 3.5840 no 4_554
C57 H30C 3.2273 no 2_646
C59 H4 3.0476 no .
C60 H4 3.1149 no .
C61 H4 3.2191 no .
C62 H4 3.2396 no .
C62 H13C 3.4458 no .
C62 H32C 3.3398 no 4_555
C63 H4 3.1135 no .
C63 H32C 3.4058 no 4_555
C64 H4 3.0108 no .
C65 H31A 3.2688 no 2_646
C66 H22B 3.5593 no 4_555
C66 H32C 3.5767 no 4_555
H1 H34A 3.3110 no 3_767
H1 H34C 3.1519 no 3_767
H3 F4 2.8117 no .
H3 F22 3.5854 no .
H3 C38 3.1849 no .
H3 C39 2.8791 no .
H3 C40 3.0916 no .
H3 C42 3.2919 no .
H3 H38 3.5837 no .
H3 H40 3.4072 no .
H3 H64 3.4589 no .
H4 F2 3.3758 no .
H4 C35 3.2852 no .
H4 C36 2.9801 no .
H4 C37 3.2339 no .
H4 C59 3.0476 no .
H4 C60 3.1149 no .
H4 C61 3.2191 no .
H4 C62 3.2396 no .
H4 C63 3.1135 no .
H4 C64 3.0108 no .
H4 H36 3.1747 no .
H4 H64 3.4812 no .
H5 F7 3.5642 no 1_455
H5 F8 2.8208 no 1_455
H5 F20 3.1659 no .
H9 F5 2.8479 no 4_455
H9 F12 2.7957 no 1_455
H9 C46 3.4866 no 1_455
H9 H38 3.2278 no 4_455
H9 H46 3.2947 no 1_455
H11 F4 3.2929 no 1_455
H11 F6 3.1156 no 1_455
H11 F7 3.5180 no 1_455
H11 F18 3.2483 no 2_656
H13A F10 3.5786 no 1_455
H13A F17 2.6536 no 3_757
H13A F20 3.5385 no .
H13A F21 3.5038 no .
H13A H46 2.8462 no 1_455
H13A H62 3.3080 no .
H13B F5 2.8691 no 4_455
H13B F6 2.8088 no 4_455
H13B F17 3.0826 no 3_757
H13B F18 3.5281 no 3_757
H13B C42 3.3976 no 4_455
H13C F22 3.2986 no .
H13C C62 3.4458 no .
H13C H62 2.9614 no .
H14A F4 3.1388 no 1_455
H14A F24 3.5033 no 1_455
H14A C40 3.2764 no 1_455
H14A H40 2.4356 no 1_455
H14A H64 2.7838 no 1_455
H14B F3 3.1099 no 4_455
H14B F4 3.4269 no 1_455
H14B F24 3.4744 no 1_455
H14B H24C 2.9467 no 1_455
H14C F3 3.4934 no 4_455
H14C F12 3.3376 no 1_455
H14C F24 2.9097 no 1_455
H14C H22A 3.3597 no 4_455
H14C H38 3.3163 no 4_455
H14C H64 3.1015 no 1_455
H15A F16 3.5037 no 2_656
H15A F18 3.4707 no 2_656
H15A F23 3.3262 no 4_454
H15B F7 2.9746 no 1_455
H15B F23 3.1084 no 4_454
H15B H25B 3.4152 no 4_454
H15C F23 3.2827 no 4_454
H18 F11 3.0250 no 4_454
H18 F12 2.7726 no 4_454
H18 C50 3.4560 no 4_454
H20 F14 2.4676 no 2_756
H20 C34 3.5022 no 3_767
H20 C57 3.4148 no 2_756
H20 H34A 3.5946 no 3_767
H20 H34B 3.1629 no 3_767
H20 H34C 3.1914 no 3_767
H20 H54 3.5887 no 2_756
H22A F5 3.0502 no .
H22A F12 3.0037 no 4_454
H22A F24 3.4129 no 4_454
H22A C38 3.4519 no .
H22A H14C 3.3597 no 4_554
H22A H38 2.7443 no .
H22B F23 2.8241 no 4_454
H22B F24 3.1420 no 4_454
H22B C66 3.5593 no 4_454
H22C F3 3.5203 no .
H22C C38 3.5074 no .
H22C H38 3.1314 no .
H23A F9 3.3283 no 2_756
H23A F11 3.5397 no 4_454
H23A C45 3.4587 no 2_756
H23B F14 3.3321 no 2_756
H23B C51 3.3491 no 2_756
H23B C52 3.1392 no 2_756
H23B C53 2.9248 no 2_756
H23B C54 2.9169 no 2_756
H23B C55 3.0982 no 2_756
H23B C56 3.2880 no 2_756
H23B H54 3.3478 no 2_756
H23C F9 3.1917 no 2_756
H23C F14 2.9105 no 2_756
H23C C53 3.5763 no 2_756
H23C H26A 3.5069 no 3_767
H23C H26B 3.0965 no 3_767
H24A F22 2.7859 no .
H24B F1 3.3149 no 4_555
H24B F2 3.5860 no 4_555
H24B F3 3.2998 no 4_555
H24B C34 3.5080 no 3_767
H24B H34B 3.4425 no 3_767
H24B H34C 2.7237 no 3_767
H24C F3 3.2260 no 4_555
H24C F4 3.5114 no .
H24C F22 3.3578 no .
H24C F24 3.4053 no .
H24C H14B 2.9467 no 1_655
H25A F6 3.5302 no 4_455
H25A F22 2.8294 no .
H25B F6 2.9812 no 4_455
H25B F7 3.0735 no 4_455
H25B F9 3.3724 no 4_455
H25B H15B 3.4152 no 4_555
H25C F22 2.9357 no .
H26A F9 3.0484 no 4_455
H26A C34 3.1987 no 3_767
H26A H23C 3.5069 no 3_767
H26A H33A 3.4304 no 3_767
H26A H34A 3.0743 no 3_767
H26A H34C 2.5361 no 3_767
H26B F9 2.8117 no 4_455
H26B F14 3.2549 no 4_455
H26B H23C 3.0965 no 3_767
H26B H44 2.8550 no 4_455
H26B H52 3.0981 no 4_455
H26C F13 3.1762 no 4_455
H26C F14 2.7645 no 4_455
H26C C57 3.5840 no 4_455
H27A F6 3.5989 no 4_455
H27A C38 3.5175 no 4_455
H27A H38 3.4348 no 4_455
H27B F6 3.3602 no 4_455
H27B C35 3.5562 no 4_455
H27B C36 3.5747 no 4_455
H27B C37 3.3279 no 4_455
H27B C38 2.9633 no 4_455
H27B C39 2.8872 no 4_455
H27B C40 3.2117 no 4_455
H27B C42 3.5504 no 4_455
H27B H38 3.3215 no 4_455
H27B H52 3.3809 no 4_455
H28B F13 2.5092 no 4_455
H28B F15 3.0957 no 2_656
H28B H52 3.3537 no 4_455
H28C F1 2.8977 no 4_455
H28C F15 3.0881 no 2_656
H28C C37 3.3495 no 4_455
H28C C38 3.4763 no 4_455
H28C C41 3.4014 no 4_455
H28C H38 3.4937 no 4_455
H29B F13 3.1698 no 4_455
H29B F14 3.2690 no 4_455
H30A C51 3.5308 no 2_656
H30A C55 3.5815 no 2_656
H30A C56 3.5025 no 2_656
H30A H36 3.0869 no 2_656
H30A H60 2.8588 no 2_656
H30B F1 3.0822 no 2_656
H30B F2 3.1361 no 2_656
H30B H36 2.7970 no 2_656
H30C F13 3.2382 no 2_656
H30C F13 3.3510 no 4_455
H30C F15 3.3121 no 2_656
H30C C52 3.0523 no 2_656
H30C C53 2.8000 no 2_656
H30C C54 3.1309 no 2_656
H30C C57 3.2273 no 2_656
H30C H36 3.2111 no 2_656
H30C H52 3.3779 no 2_656
H30C H54 3.5073 no 2_656
H31A F19 2.7328 no 2_656
H31A F20 2.6848 no 2_656
H31A C65 3.2688 no 2_656
H31A H60 3.2910 no 2_656
H31B F11 3.4489 no 4_454
H31B F19 3.4212 no 2_656
H31B F20 3.2960 no 2_656
H32A F16 2.9806 no 2_656
H32A F19 3.3657 no 2_656
H32A F23 3.2197 no 4_454
H32B F23 2.8052 no 4_454
H32C F19 2.4005 no 2_656
H32C F23 2.9156 no 4_454
H32C C62 3.3398 no 4_454
H32C C63 3.4058 no 4_454
H32C C66 3.5767 no 4_454
H32C H62 3.2997 no 4_454
H33A F8 3.2116 no 2_756
H33A F9 2.4956 no 2_756
H33A C49 3.3674 no 2_756
H33A H26A 3.4304 no 3_767
H33B F2 3.1694 no 2_656
H33B F8 3.1103 no 2_756
H33B F9 3.1695 no 2_756
H34A F14 3.5962 no 4_455
H34A C34 3.3545 no 3_767
H34A H1 3.3110 no 3_767
H34A H20 3.5946 no 3_767
H34A H26A 3.0743 no 3_767
H34A H34A 2.4829 no 3_767
H34A H34C 3.4580 no 3_767
H34B F14 2.6023 no 4_455
H34B H20 3.1629 no 3_767
H34B H24B 3.4425 no 3_767
H34C F9 3.3087 no 2_756
H34C C24 3.5791 no 3_767
H34C C26 3.5034 no 3_767
H34C H1 3.1519 no 3_767
H34C H20 3.1914 no 3_767
H34C H24B 2.7237 no 3_767
H34C H26A 2.5361 no 3_767
H34C H34A 3.4580 no 3_767
H36 C30 3.2079 no 2_646
H36 H4 3.1747 no .
H36 H30A 3.0869 no 2_646
H36 H30B 2.7970 no 2_646
H36 H30C 3.2111 no 2_646
H38 C22 3.3729 no .
H38 H3 3.5837 no .
H38 H9 3.2278 no 4_554
H38 H14C 3.3163 no 4_554
H38 H22A 2.7443 no .
H38 H22C 3.1314 no .
H38 H27A 3.4348 no 4_554
H38 H27B 3.3215 no 4_554
H38 H28C 3.4937 no 4_554
H40 C14 3.4095 no 1_655
H40 H3 3.4072 no .
H40 H14A 2.4356 no 1_655
H44 H26B 2.8550 no 4_554
H46 F20 3.3100 no 1_655
H46 C8 3.5001 no 1_655
H46 C9 3.3688 no 1_655
H46 C13 3.5883 no 1_655
H46 H9 3.2947 no 1_655
H46 H13A 2.8462 no 1_655
H52 H26B 3.0981 no 4_554
H52 H27B 3.3809 no 4_554
H52 H28B 3.3537 no 4_554
H52 H30C 3.3779 no 2_646
H54 H20 3.5887 no 2_746
H54 H23B 3.3478 no 2_746
H54 H30C 3.5073 no 2_646
H56 F21 2.7462 no 3_757
H60 H30A 2.8588 no 2_646
H60 H31A 3.2910 no 2_646
H62 F16 2.6391 no 3_757
H62 F17 3.5970 no 3_757
H62 C13 3.5295 no .
H62 H13A 3.3080 no .
H62 H13C 2.9614 no .
H62 H32C 3.2997 no 4_555
H64 C14 3.3697 no 1_655
H64 H3 3.4589 no .
H64 H4 3.4812 no .
H64 H14A 2.7838 no 1_655
H64 H14C 3.1015 no 1_655

loop_
_geom_torsion_atom_site_label_1
_geom_torsion_atom_site_label_2
_geom_torsion_atom_site_label_3
_geom_torsion_atom_site_label_4
_geom_torsion
_geom_torsion_publ_flag
S1 Ru1 P1 C29 17.24(10) no
S1 Ru1 P1 C31 -105.23(9) no
S1 Ru1 P1 C33 138.62(10) no
P1 Ru1 S1 Si1 -97.65(8) no
P1 Ru1 S1 C1 149.92(7) no
S1 Ru1 C16 C2 -0.6(4) no
S1 Ru1 C16 C17 111.2(3) no
S1 Ru1 C16 C21 -120.4(3) no
C16 Ru1 S1 Si1 109.19(17) no
C16 Ru1 S1 C1 -3.24(17) no
S1 Ru1 C17 C16 -68.1(3) no
S1 Ru1 C17 C18 159.1(2) no
S1 Ru1 C17 C22 43.5(6) no
C17 Ru1 S1 Si1 144.21(17) no
C17 Ru1 S1 C1 31.78(17) no
S1 Ru1 C18 C17 -27.1(4) no
S1 Ru1 C18 C19 -163.17(13) no
C18 Ru1 S1 Si1 159.7(3) no
C18 Ru1 S1 C1 47.3(3) no
S1 Ru1 C20 C19 152.82(14) no
S1 Ru1 C20 C21 18.5(5) no
C20 Ru1 S1 Si1 65.3(3) no
C20 Ru1 S1 C1 -47.1(3) no
S1 Ru1 C21 C16 60.4(3) no
S1 Ru1 C21 C20 -167.3(2) no
S1 Ru1 C21 C24 -52.8(5) no
C21 Ru1 S1 Si1 76.51(19) no
C21 Ru1 S1 C1 -35.92(19) no
P1 Ru1 C16 C2 -82.1(6) no
P1 Ru1 C16 C17 29.7(6) no
P1 Ru1 C16 C21 158.1(2) no
C16 Ru1 P1 C29 95.9(5) no
C16 Ru1 P1 C31 -26.5(5) no
C16 Ru1 P1 C33 -142.7(4) no
P1 Ru1 C17 C16 -165.28(15) no
P1 Ru1 C17 C18 62.0(3) no
P1 Ru1 C17 C22 -53.6(6) no
C17 Ru1 P1 C29 115.9(3) no
C17 Ru1 P1 C31 -6.6(3) no
C17 Ru1 P1 C33 -122.7(3) no
P1 Ru1 C18 C17 -127.8(3) no
P1 Ru1 C18 C19 96.1(3) no
C18 Ru1 P1 C29 147.2(2) no
C18 Ru1 P1 C31 24.7(2) no
C18 Ru1 P1 C33 -91.4(2) no
P1 Ru1 C19 C18 -89.7(3) no
P1 Ru1 C19 C20 142.6(3) no
P1 Ru1 C19 C23 27.2(6) no
C19 Ru1 P1 C29 -175.5(2) no
C19 Ru1 P1 C31 62.0(2) no
C19 Ru1 P1 C33 -54.2(3) no
P1 Ru1 C20 C19 -48.8(4) no
P1 Ru1 C20 C21 176.89(14) no
C20 Ru1 P1 C29 -148.2(3) no
C20 Ru1 P1 C31 89.3(3) no
C20 Ru1 P1 C33 -26.8(3) no
C16 Ru1 C17 C16 0.0(3) no
C16 Ru1 C17 C18 -132.8(5) no
C16 Ru1 C17 C22 111.6(7) no
C17 Ru1 C16 C2 -111.8(6) no
C17 Ru1 C16 C17 0.0(3) no
C17 Ru1 C16 C21 128.4(5) no
C16 Ru1 C18 C17 29.3(3) no
C16 Ru1 C18 C19 -106.8(4) no
C18 Ru1 C16 C2 -139.6(5) no
C18 Ru1 C16 C17 -27.9(3) no
C18 Ru1 C16 C21 100.5(4) no
C16 Ru1 C19 C18 62.8(3) no
C16 Ru1 C19 C20 -64.9(3) no
C16 Ru1 C19 C23 179.7(6) no
C19 Ru1 C16 C2 -175.2(4) no
C19 Ru1 C16 C17 -63.5(3) no
C19 Ru1 C16 C21 64.9(3) no
C16 Ru1 C20 C19 104.9(4) no
C16 Ru1 C20 C21 -29.4(3) no
C20 Ru1 C16 C2 148.6(5) no
C20 Ru1 C16 C17 -99.6(4) no
C20 Ru1 C16 C21 28.8(3) no
C16 Ru1 C21 C16 0.0(3) no
C16 Ru1 C21 C20 132.3(6) no
C16 Ru1 C21 C24 -113.2(7) no
C21 Ru1 C16 C2 119.8(6) no
C21 Ru1 C16 C17 -128.4(5) no
C21 Ru1 C16 C21 0.0(3) no
C17 Ru1 C18 C17 0.0(3) no
C17 Ru1 C18 C19 -136.1(6) no
C18 Ru1 C17 C16 132.8(5) no
C18 Ru1 C17 C18 0.0(3) no
C18 Ru1 C17 C22 -115.6(7) no
C17 Ru1 C19 C18 26.2(3) no
C17 Ru1 C19 C20 -101.5(4) no
C17 Ru1 C19 C23 143.1(6) no
C19 Ru1 C17 C16 105.8(4) no
C19 Ru1 C17 C18 -27.0(3) no
C19 Ru1 C17 C22 -142.5(6) no
C17 Ru1 C20 C19 66.8(3) no
C17 Ru1 C20 C21 -67.5(3) no
C20 Ru1 C17 C16 68.7(3) no
C20 Ru1 C17 C18 -64.1(3) no
C20 Ru1 C17 C22 -179.7(6) no
C17 Ru1 C21 C16 -31.4(3) no
C17 Ru1 C21 C20 100.9(4) no
C17 Ru1 C21 C24 -144.6(6) no
C21 Ru1 C17 C16 31.5(3) no
C21 Ru1 C17 C18 -101.2(4) no
C21 Ru1 C17 C22 143.2(6) no
C18 Ru1 C19 C18 0.0(3) no
C18 Ru1 C19 C20 -127.7(6) no
C18 Ru1 C19 C23 116.9(7) no
C19 Ru1 C18 C17 136.1(6) no
C19 Ru1 C18 C19 0.0(3) no
C18 Ru1 C20 C19 31.5(3) no
C18 Ru1 C20 C21 -102.8(4) no
C20 Ru1 C18 C17 104.4(4) no
C20 Ru1 C18 C19 -31.7(3) no
C18 Ru1 C21 C16 -67.3(3) no
C18 Ru1 C21 C20 65.1(3) no
C18 Ru1 C21 C24 179.5(6) no
C21 Ru1 C18 C17 67.5(3) no
C21 Ru1 C18 C19 -68.6(3) no
C19 Ru1 C20 C19 0.0(4) no
C19 Ru1 C20 C21 -134.3(6) no
C20 Ru1 C19 C18 127.7(6) no
C20 Ru1 C19 C20 0.0(4) no
C20 Ru1 C19 C23 -115.4(8) no
C19 Ru1 C21 C16 -104.5(4) no
C19 Ru1 C21 C20 27.8(3) no
C19 Ru1 C21 C24 142.3(6) no
C21 Ru1 C19 C18 99.9(4) no
C21 Ru1 C19 C20 -27.8(3) no
C21 Ru1 C19 C23 -143.2(6) no
C20 Ru1 C21 C16 -132.3(6) no
C20 Ru1 C21 C20 0.0(4) no
C20 Ru1 C21 C24 114.5(7) no
C21 Ru1 C20 C19 134.3(6) no
C21 Ru1 C20 C21 0.0(3) no
Ru1 S1 Si1 C25 -86.79(11) no
Ru1 S1 Si1 C26 33.73(13) no
Ru1 S1 Si1 C27 150.03(8) no
Ru1 S1 C1 C2 7.5(4) no
Ru1 S1 C1 C6 -166.6(4) no
Si1 S1 C1 C2 -111.5(4) no
Si1 S1 C1 C6 74.4(4) no
C1 S1 Si1 C25 24.3(3) no
C1 S1 Si1 C26 144.8(3) no
C1 S1 Si1 C27 -98.9(3) no
Ru1 P1 C29 C30 -178.1(4) no
Ru1 P1 C31 C32 65.5(8) no
Ru1 P1 C33 C34 -69.4(6) no
C29 P1 C31 C32 -63.0(7) no
C31 P1 C29 C30 -50.7(7) no
C29 P1 C33 C34 58.7(6) no
C33 P1 C29 C30 54.2(7) no
C31 P1 C33 C34 166.9(6) no
C33 P1 C31 C32 -169.9(6) no
S1 Si1 C27 C28 -50.3(6) no
C25 Si1 C27 C28 -171.0(5) no
C26 Si1 C27 C28 66.0(6) no
S1 C1 C2 C3 178.3(4) no
S1 C1 C2 C16 -9.3(7) no
S1 C1 C6 C5 178.7(4) no
S1 C1 C6 C7 -1.5(8) no
C2 C1 C6 C5 4.9(8) no
C2 C1 C6 C7 -175.3(5) no
C6 C1 C2 C3 -7.5(8) no
C6 C1 C2 C16 164.9(5) no
C1 C2 C3 C4 5.3(8) no
C1 C2 C16 Ru1 6.0(7) no
C1 C2 C16 C17 -81.3(7) no
C1 C2 C16 C21 94.8(7) no
C3 C2 C16 Ru1 178.4(5) no
C3 C2 C16 C17 91.1(7) no
C3 C2 C16 C21 -92.8(7) no
C16 C2 C3 C4 -167.2(5) no
C2 C3 C4 C5 -0.6(9) no
C3 C4 C5 C6 -2.0(9) no
C4 C5 C6 C1 -0.1(9) no
C4 C5 C6 C7 -179.9(5) no
C1 C6 C7 C8 -118.1(6) no
C1 C6 C7 C12 68.0(8) no
C5 C6 C7 C8 61.7(7) no
C5 C6 C7 C12 -112.2(6) no
C6 C7 C8 C9 -178.4(5) no
C6 C7 C8 C13 2.2(9) no
C6 C7 C12 C11 177.5(5) no
C6 C7 C12 C15 1.5(9) no
C8 C7 C12 C11 3.6(9) no
C8 C7 C12 C15 -172.4(5) no
C12 C7 C8 C9 -4.5(9) no
C12 C7 C8 C13 176.1(5) no
C7 C8 C9 C10 2.9(10) no
C13 C8 C9 C10 -177.7(6) no
C8 C9 C10 C11 -0.5(11) no
C8 C9 C10 C14 178.5(6) no
C9 C10 C11 C12 -0.5(11) no
C14 C10 C11 C12 -179.5(7) no
C10 C11 C12 C7 -1.1(10) no
C10 C11 C12 C15 175.0(6) no
Ru1 C16 C17 Ru1 0.000(15) no
Ru1 C16 C17 C18 51.3(5) no
Ru1 C16 C17 C22 -128.7(6) no
Ru1 C16 C21 Ru1 0.000(17) no
Ru1 C16 C21 C20 -51.5(5) no
Ru1 C16 C21 C24 126.7(6) no
C2 C16 C17 Ru1 115.1(6) no
C2 C16 C17 C18 166.4(6) no
C2 C16 C17 C22 -13.6(9) no
C2 C16 C21 Ru1 -113.7(7) no
C2 C16 C21 C20 -165.2(6) no
C2 C16 C21 C24 13.0(10) no
C17 C16 C21 Ru1 62.2(6) no
C17 C16 C21 C20 10.7(10) no
C17 C16 C21 C24 -171.1(6) no
C21 C16 C17 Ru1 -61.2(6) no
C21 C16 C17 C18 -9.9(10) no
C21 C16 C17 C22 170.2(6) no
Ru1 C17 C18 Ru1 0.000(14) no
Ru1 C17 C18 C19 52.0(6) no
C16 C17 C18 Ru1 -49.1(6) no
C16 C17 C18 C19 2.9(11) no
C22 C17 C18 Ru1 130.9(7) no
C22 C17 C18 C19 -177.2(7) no
Ru1 C18 C19 Ru1 0.000(14) no
Ru1 C18 C19 C20 56.0(5) no
Ru1 C18 C19 C23 -129.0(6) no
C17 C18 C19 Ru1 -53.1(8) no
C17 C18 C19 C20 2.9(11) no
C17 C18 C19 C23 178.0(7) no
Ru1 C19 C20 Ru1 0.000(14) no
Ru1 C19 C20 C21 55.3(6) no
C18 C19 C20 Ru1 -57.3(7) no
C18 C19 C20 C21 -2.0(11) no
C23 C19 C20 Ru1 127.7(8) no
C23 C19 C20 C21 -177.1(7) no
Ru1 C20 C21 Ru1 0.000(16) no
Ru1 C20 C21 C16 50.7(5) no
Ru1 C20 C21 C24 -127.5(6) no
C19 C20 C21 Ru1 -55.3(7) no
C19 C20 C21 C16 -4.7(11) no
C19 C20 C21 C24 177.1(6) no
C36 C35 C40 C39 -3.1(9) no
C40 C35 C36 C37 1.6(9) no
C36 C35 B1 C43 166.1(6) no
C36 C35 B1 C51 48.3(8) no
C36 C35 B1 C59 -73.7(7) no
B1 C35 C36 C37 173.9(6) no
C40 C35 B1 C43 -22.4(9) no
C40 C35 B1 C51 -140.2(6) no
C40 C35 B1 C59 97.9(7) no
B1 C35 C40 C39 -175.0(6) no
C35 C36 C37 C38 0.6(10) no
C35 C36 C37 C41 -178.0(6) no
C36 C37 C38 C39 -1.3(10) no
C36 C37 C41 F1 -64.2(9) no
C36 C37 C41 F2 48.8(9) no
C36 C37 C41 F3 169.3(6) no
C38 C37 C41 F1 117.3(7) no
C38 C37 C41 F2 -129.7(7) no
C38 C37 C41 F3 -9.3(10) no
C41 C37 C38 C39 177.3(6) no
C37 C38 C39 C40 -0.2(10) no
C37 C38 C39 C42 -176.5(6) no
C38 C39 C40 C35 2.5(10) no
C38 C39 C42 F4 117.1(7) no
C38 C39 C42 F5 -3.5(10) no
C38 C39 C42 F6 -125.7(7) no
C40 C39 C42 F4 -59.3(8) no
C40 C39 C42 F5 -179.9(6) no
C40 C39 C42 F6 57.9(8) no
C42 C39 C40 C35 178.8(6) no
C44 C43 C48 C47 0.3(9) no
C48 C43 C44 C45 -0.2(9) no
C44 C43 B1 C35 -42.7(8) no
C44 C43 B1 C51 77.2(7) no
C44 C43 B1 C59 -157.4(5) no
B1 C43 C44 C45 -177.1(5) no
C48 C43 B1 C35 140.6(6) no
C48 C43 B1 C51 -99.5(7) no
C48 C43 B1 C59 25.9(8) no
B1 C43 C48 C47 177.2(5) no
C43 C44 C45 C46 -1.3(10) no
C43 C44 C45 C49 -177.1(5) no
C44 C45 C46 C47 2.6(10) no
C44 C45 C49 F7 75.6(9) no
C44 C45 C49 F8 -163.2(7) no
C44 C45 C49 F9 -42.8(10) no
C46 C45 C49 F7 -100.2(8) no
C46 C45 C49 F8 21.0(11) no
C46 C45 C49 F9 141.4(7) no
C49 C45 C46 C47 178.3(7) no
C45 C46 C47 C48 -2.5(11) no
C45 C46 C47 C50 -178.2(6) no
C46 C47 C48 C43 1.1(11) no
C46 C47 C50 F10 -30.7(11) no
C46 C47 C50 F11 -150.5(8) no
C46 C47 C50 F12 89.0(9) no
C48 C47 C50 F10 153.5(7) no
C48 C47 C50 F11 33.7(11) no
C48 C47 C50 F12 -86.8(9) no
C50 C47 C48 C43 176.9(6) no
C52 C51 C56 C55 -1.0(8) no
C56 C51 C52 C53 0.1(8) no
C52 C51 B1 C35 27.7(8) no
C52 C51 B1 C43 -94.9(6) no
C52 C51 B1 C59 141.7(6) no
B1 C51 C52 C53 173.7(5) no
C56 C51 B1 C35 -159.0(5) no
C56 C51 B1 C43 78.4(7) no
C56 C51 B1 C59 -45.0(7) no
B1 C51 C56 C55 -174.7(5) no
C51 C52 C53 C54 0.6(9) no
C51 C52 C53 C57 -179.9(5) no
C52 C53 C54 C55 -0.5(9) no
C52 C53 C57 F13 -28.6(9) no
C52 C53 C57 F14 86.2(7) no
C52 C53 C57 F15 -151.7(6) no
C54 C53 C57 F13 150.9(6) no
C54 C53 C57 F14 -94.3(7) no
C54 C53 C57 F15 27.8(9) no
C57 C53 C54 C55 -180.0(6) no
C53 C54 C55 C56 -0.4(9) no
C53 C54 C55 C58 179.4(5) no
C54 C55 C56 C51 1.1(10) no
C54 C55 C58 F16 -115.9(7) no
C54 C55 C58 F17 132.0(7) no
C54 C55 C58 F18 3.9(12) no
C56 C55 C58 F16 63.9(9) no
C56 C55 C58 F17 -48.2(11) no
C56 C55 C58 F18 -176.4(7) no
C58 C55 C56 C51 -178.6(6) no
C60 C59 C64 C63 0.5(8) no
C64 C59 C60 C61 -0.6(8) no
C60 C59 B1 C35 99.3(6) no
C60 C59 B1 C43 -139.2(6) no
C60 C59 B1 C51 -19.0(8) no
B1 C59 C60 C61 -175.8(5) no
C64 C59 B1 C35 -75.8(6) no
C64 C59 B1 C43 45.7(7) no
C64 C59 B1 C51 165.9(5) no
B1 C59 C64 C63 176.1(5) no
C59 C60 C61 C62 -0.7(9) no
C59 C60 C61 C65 178.7(5) no
C60 C61 C62 C63 2.2(9) no
C60 C61 C65 F19 36.4(9) no
C60 C61 C65 F20 -81.8(8) no
C60 C61 C65 F21 155.7(6) no
C62 C61 C65 F19 -144.3(6) no
C62 C61 C65 F20 97.6(8) no
C62 C61 C65 F21 -24.9(9) no
C65 C61 C62 C63 -177.2(6) no
C61 C62 C63 C64 -2.3(9) no
C61 C62 C63 C66 177.6(5) no
C62 C63 C64 C59 1.0(9) no
C62 C63 C66 F22 -72.7(8) no
C62 C63 C66 F23 46.3(9) no
C62 C63 C66 F24 167.5(6) no
C64 C63 C66 F22 107.2(8) no
C64 C63 C66 F23 -133.8(7) no
C64 C63 C66 F24 -12.6(9) no
C66 C63 C64 C59 -178.9(5) no
